data_4127064
loop_
_publ_author_name
'Adams, Gemma M.'
'Colebatch, Annie L.'
'Skornia, Joseph T.'
'McKay, Alasdair I.'
'Johnson, Heather C.'
'Lloyd Jones, Guy C.'
'Macgregor, Stuart A.'
'Beattie, Nicholas A.'
'Weller, Andrew S.'

_publ_section_title
;
 Dehydropolymerization of H3B&#x00B7;NMeH2 To Form Polyaminoboranes Using
 [Rh(Xantphos-alkyl)] Catalysts.
;
_journal_name_full 'Journal of the American Chemical Society'
_journal_paper_doi 10.1021/jacs.7b11975
_journal_year 2018
_chemical_formula_moiety 'C32 H12 B F24, C34 H48 O P2 Rh'
_chemical_formula_sum 'C66 H60 B F24 O P2 Rh'
_chemical_formula_weight 1500.82
_chemical_name_systematic '[Rh(iPrXant)(nbd)][BArF4]'
_space_group_IT_number 14
_symmetry_cell_setting monoclinic
_symmetry_space_group_name_Hall '-P 2ybc'
_symmetry_space_group_name_H-M 'P 1 21/c 1'
_atom_sites_solution_hydrogens difmap
_atom_sites_solution_primary other
_audit_creation_date 2015-06-22
_audit_creation_method CRYSTALS_ver_14.43
_cell_angle_alpha 90
_cell_angle_beta 106.5796(9)
_cell_angle_gamma 90
_cell_formula_units_Z 8
_cell_length_a 22.8626(2)
_cell_length_b 25.0729(2)
_cell_length_c 24.0283(2)
_cell_measurement_reflns_used 26707
_cell_measurement_temperature 150
_cell_measurement_theta_max 76
_cell_measurement_theta_min 4
_cell_volume 13201.1(2)
_computing_cell_refinement 'CrysAlis, (Oxford Diffraction, 2002)'
_computing_data_collection 'SuperNova, (Oxford Diffraction, 2010)'
_computing_data_reduction 'CrysAlis, (Oxford Diffraction, 2002)'
_computing_molecular_graphics 'CAMERON (Watkin et al., 1996)'
_computing_publication_material 'CRYSTALS (Betteridge et al., 2003)'
_computing_structure_refinement 'CRYSTALS (Betteridge et al., 2003)'
_computing_structure_solution 'Superflip (Palatinus & Chapuis, 2007)'
_diffrn_ambient_temperature 150
_diffrn_measured_fraction_theta_full 0.996
_diffrn_measured_fraction_theta_max 0.983
_diffrn_measurement_device Area
_diffrn_measurement_device_type 'Oxford Diffraction SuperNova'
_diffrn_measurement_method \w
_diffrn_radiation_monochromator graphite
_diffrn_radiation_type 'Cu K\a'
_diffrn_radiation_wavelength 1.54180
_diffrn_reflns_av_R_equivalents 0.036
_diffrn_reflns_limit_h_max 26
_diffrn_reflns_limit_h_min -28
_diffrn_reflns_limit_k_max 31
_diffrn_reflns_limit_k_min -31
_diffrn_reflns_limit_l_max 28
_diffrn_reflns_limit_l_min -30
_diffrn_reflns_number 79001
_diffrn_reflns_theta_full 72.353
_diffrn_reflns_theta_max 76.161
_diffrn_reflns_theta_min 3.793
_diffrn_standards_number 0
_exptl_absorpt_coefficient_mu 3.535
_exptl_absorpt_correction_T_max 0.81
_exptl_absorpt_correction_T_min 0.75
_exptl_absorpt_correction_type multi-scan
_exptl_absorpt_process_details 'CrysAlis, (Oxford Diffraction, 2002)'
_exptl_crystal_colour orange
_exptl_crystal_density_diffrn 1.510
_exptl_crystal_density_method 'not measured'
_exptl_crystal_description block
_exptl_crystal_F_000 6080
_exptl_crystal_size_max 0.080
_exptl_crystal_size_mid 0.080
_exptl_crystal_size_min 0.060
_refine_diff_density_max 1.49
_refine_diff_density_min -1.08
_refine_ls_extinction_method None
_refine_ls_goodness_of_fit_ref 0.9798
_refine_ls_hydrogen_treatment constr
_refine_ls_matrix_type full
_refine_ls_number_parameters 1823
_refine_ls_number_reflns 27057
_refine_ls_number_restraints 912
_refine_ls_R_factor_all 0.0572
_refine_ls_R_factor_gt 0.0456
_refine_ls_shift/su_max 0.0431569
_refine_ls_shift/su_mean 0.0003847
_refine_ls_structure_factor_coef Fsqd
_refine_ls_weighting_details
;
 Method= Modified Sheldrick 
 w=1/[\s^2^(F^2^) + ( 0.06P)^2^ +15.94P] 
 ,where P=(max(Fo^2^,0) + 2Fc^2^)/3 
;
_refine_ls_weighting_scheme calc
_refine_ls_wR_factor_all 0.1222
_refine_ls_wR_factor_gt 0.1117
_refine_ls_wR_factor_ref 0.1221
_reflns_limit_h_max 27
_reflns_limit_h_min -28
_reflns_limit_k_max 31
_reflns_limit_k_min 0
_reflns_limit_l_max 30
_reflns_limit_l_min 0
_reflns_number_gt 22184
_reflns_number_total 27165
_reflns_threshold_expression I>2.0\s(I)
_oxford_diffrn_Wilson_B_factor 2.57
_oxford_diffrn_Wilson_scale 0.93
_oxford_refine_ls_r_factor_ref 0.0572
_oxford_refine_ls_scale 1.107(2)
_oxford_reflns_number_all 27060
_oxford_reflns_threshold_expression_ref I>-3.0\s(I)
_oxford_structure_analysis_title 'C:\Was on D\Crystallography\HCJ_ At 10:51 on'
_cod_data_source_file ja7b11975_si_002.cif
_cod_data_source_block complex_4
_cod_depositor_comments
;
The following automatic conversions were performed:

'_atom_sites_solution_primary' value 'Other' changed to 'other'
according to
/home/data/users/saulius/crontab/automatic-downloads/rss-feeds/ACS/lib/dictionaries/cif_core.dic
dictionary named 'cif_core.dic' version 2.4.2 from 2011-04-26.

Automatic conversion script
Id: cif_fix_values 4973 2017-02-22 13:04:09Z antanas 
;
_cod_original_sg_symbol_H-M 'P 21/c '
_cod_original_formula_sum 'C66 H60 B1 F24 O1 P2 Rh1'
_cod_database_code 4127064

loop_
_symmetry_equiv_pos_as_xyz
x,y,z
-x,-y,-z
x,-y+1/2,z+1/2
-x,y+1/2,-z+1/2

loop_
_atom_site_label
_atom_site_type_symbol
_atom_site_fract_x
_atom_site_fract_y
_atom_site_fract_z
_atom_site_U_iso_or_equiv
_atom_site_occupancy
_atom_site_adp_type
_atom_site_refinement_flags_posn
_atom_site_refinement_flags_occupancy
_atom_site_disorder_assembly
_atom_site_disorder_group
P1 P 0.03984(3) 0.34820(3) -0.19151(3) 0.0316 1.0000 Uani . . . .
P2 P -0.02600(3) 0.38547(3) -0.34521(3) 0.0307 1.0000 Uani . . . .
P3 P 0.51238(4) 0.47370(3) 0.27052(3) 0.0312 1.0000 Uani . . . .
P4 P 0.50778(4) 0.33828(3) 0.32815(3) 0.0348 1.0000 Uani . . . .
Rh1 Rh 0.049437(10) 0.413626(9) -0.260698(10) 0.0313 1.0000 Uani . . . .
Rh2 Rh 0.559078(10) 0.389421(9) 0.272372(10) 0.0316 1.0000 Uani . . . .
F11 F 0.03188(11) 0.06335(10) -0.07686(12) 0.0574 1.0000 Uani . . . .
F12 F 0.01400(10) 0.14606(10) -0.06750(10) 0.0508 1.0000 Uani . . . .
F13 F -0.00561(10) 0.11177(11) -0.15282(10) 0.0568 1.0000 Uani . . . .
F14 F 0.24040(15) 0.11517(13) -0.20404(11) 0.0733 1.0000 Uani . . . .
F15 F 0.20063(19) 0.19256(11) -0.22023(13) 0.0879 1.0000 Uani . . . .
F16 F 0.14864(16) 0.12370(16) -0.25290(11) 0.0887 1.0000 Uani . . . .
F20 F 0.41643(15) 0.00944(14) -0.02934(17) 0.0937 1.0000 Uani . . . .
F21 F 0.37799(17) -0.06523(12) -0.0323(2) 0.1014 1.0000 Uani . . . .
F22 F 0.3365(2) -0.0112(3) -0.09600(14) 0.1529 1.0000 Uani . . . .
F29 F 0.14726(10) 0.32400(8) 0.06737(11) 0.0519 1.0000 Uani . . . .
F30 F 0.11056(11) 0.29776(10) 0.13559(10) 0.0552 1.0000 Uani . . . .
F31 F 0.07589(9) 0.26645(9) 0.04944(10) 0.0470 1.0000 Uani . . . .
F32 F 0.26587(13) 0.19571(11) 0.27203(9) 0.0615 1.0000 Uani . . . .
F33 F 0.32262(11) 0.14100(11) 0.24294(9) 0.0592 1.0000 Uani . . . .
F34 F 0.23251(14) 0.11797(11) 0.24283(11) 0.0658 1.0000 Uani . . . .
F35 F 0.64881(15) 0.40161(13) -0.19373(13) 0.0800 1.0000 Uani . . . .
F36 F 0.65058(16) 0.32896(16) -0.23640(11) 0.0881 1.0000 Uani . . . .
F37 F 0.58880(12) 0.33993(18) -0.18556(14) 0.0960 1.0000 Uani . . . .
F38 F 0.86271(15) 0.23640(17) -0.0969(2) 0.1162 1.0000 Uani . . . .
F39 F 0.8202(3) 0.19263(16) -0.04278(13) 0.1323 1.0000 Uani . . . .
F40 F 0.78508(16) 0.18889(11) -0.13376(12) 0.0741 1.0000 Uani . . . .
F41 F 0.83558(15) 0.57318(9) 0.02331(11) 0.0645 1.0000 Uani . . . .
F42 F 0.80842(11) 0.53595(9) -0.05992(9) 0.0527 1.0000 Uani . . . .
F43 F 0.90225(11) 0.55402(10) -0.02050(12) 0.0612 1.0000 Uani . . . .
F44 F 0.98656(10) 0.36474(11) 0.15174(11) 0.0598 1.0000 Uani . . . .
F45 F 1.02692(11) 0.43188(12) 0.12384(16) 0.0828 1.0000 Uani . . . .
F46 F 1.00648(14) 0.36295(16) 0.07089(14) 0.0922 1.0000 Uani . . . .
F47 F 0.82258(14) 0.33698(11) 0.26725(10) 0.0655 1.0000 Uani . . . .
F48 F 0.89431(11) 0.30471(14) 0.23833(11) 0.0718 1.0000 Uani . . . .
F49 F 0.84135(15) 0.25266(12) 0.27557(11) 0.0765 1.0000 Uani . . . .
F53 F 0.48234(11) 0.42582(15) 0.02231(18) 0.0942 1.0000 Uani . . . .
F54 F 0.50383(12) 0.41291(17) -0.05545(13) 0.0914 1.0000 Uani . . . .
F55 F 0.51460(11) 0.35018(10) 0.00377(16) 0.0759 1.0000 Uani . . . .
F56 F 0.62683(12) 0.55105(12) 0.13467(14) 0.0755 1.0000 Uani . . . .
F57 F 0.70681(13) 0.50963(10) 0.18253(10) 0.0629 1.0000 Uani . . . .
F58 F 0.71073(14) 0.55970(9) 0.11297(13) 0.0657 1.0000 Uani . . . .
C1 C 0.0813(2) 0.47151(16) -0.19046(16) 0.0495 1.0000 Uani . . . .
C2 C 0.13205(18) 0.45346(17) -0.20536(17) 0.0504 1.0000 Uani . . . .
C3 C 0.03534(19) 0.49577(15) -0.28909(18) 0.0486 1.0000 Uani . . . .
C4 C 0.08611(19) 0.47776(17) -0.30307(17) 0.0505 1.0000 Uani . . . .
C5 C 0.0583(2) 0.52107(16) -0.2282(2) 0.0582 1.0000 Uani . . . .
C6 C 0.1414(2) 0.49172(19) -0.25166(19) 0.0568 1.0000 Uani . . . .
C7 C 0.1200(2) 0.54438(19) -0.2317(2) 0.0674 1.0000 Uani . . . .
C8 C 0.11493(15) 0.34139(16) -0.13608(15) 0.0413 1.0000 Uani . . . .
C9 C 0.16229(17) 0.3240(2) -0.16719(18) 0.0540 1.0000 Uani . . . .
C10 C 0.12177(19) 0.30607(18) -0.08243(16) 0.0517 1.0000 Uani . . . .
C11 C 0.00498(17) 0.28066(14) -0.20498(16) 0.0416 1.0000 Uani . . . .
C12 C -0.0114(2) 0.25641(18) -0.15298(18) 0.0573 1.0000 Uani . . . .
C13 C 0.0431(2) 0.24299(18) -0.2306(2) 0.0631 1.0000 Uani . . . .
C14 C -0.00781(16) 0.40771(16) -0.41225(14) 0.0402 1.0000 Uani . . . .
C15 C 0.05496(18) 0.38689(19) -0.41415(17) 0.0520 1.0000 Uani . . . .
C16 C -0.05580(18) 0.39611(19) -0.47026(15) 0.0503 1.0000 Uani . . . .
C17 C -0.05706(16) 0.31668(14) -0.35721(14) 0.0388 1.0000 Uani . . . .
C18 C -0.0146(2) 0.27950(18) -0.3783(2) 0.0608 1.0000 Uani . . . .
C19 C -0.12291(18) 0.31196(17) -0.39508(17) 0.0497 1.0000 Uani . . . .
C20 C -0.01207(15) 0.38123(14) -0.15776(13) 0.0351 1.0000 Uani . . . .
C21 C 0.00047(18) 0.39634(17) -0.09950(15) 0.0458 1.0000 Uani . . . .
C22 C -0.04167(19) 0.4254(2) -0.08037(16) 0.0540 1.0000 Uani . . . .
C23 C -0.09668(18) 0.44068(18) -0.11874(17) 0.0495 1.0000 Uani . . . .
C24 C -0.11181(16) 0.42674(14) -0.17730(15) 0.0394 1.0000 Uani . . . .
C25 C -0.06912(15) 0.39690(13) -0.19491(14) 0.0338 1.0000 Uani . . . .
C26 C -0.17183(16) 0.43969(15) -0.22304(17) 0.0427 1.0000 Uani . . . .
C27 C -0.21271(18) 0.38981(17) -0.2306(2) 0.0526 1.0000 Uani . . . .
C28 C -0.2050(2) 0.48688(18) -0.2050(2) 0.0569 1.0000 Uani . . . .
C29 C -0.15663(15) 0.45067(14) -0.27971(15) 0.0372 1.0000 Uani . . . .
C30 C -0.18528(16) 0.48830(15) -0.32165(17) 0.0446 1.0000 Uani . . . .
C31 C -0.16820(17) 0.49486(15) -0.37176(17) 0.0458 1.0000 Uani . . . .
C32 C -0.12138(16) 0.46405(15) -0.38229(15) 0.0406 1.0000 Uani . . . .
C33 C -0.09213(14) 0.42519(13) -0.34198(14) 0.0328 1.0000 Uani . . . .
C34 C -0.11119(14) 0.41973(12) -0.29233(14) 0.0324 1.0000 Uani . . . .
C35 C 0.57379(18) 0.31680(15) 0.22687(17) 0.0443 1.0000 Uani . . . .
C36 C 0.62777(18) 0.32886(17) 0.26772(17) 0.0495 1.0000 Uani . . . .
C37 C 0.57215(17) 0.40395(15) 0.18780(15) 0.0418 1.0000 Uani . . . .
C38 C 0.62633(17) 0.41544(16) 0.22862(18) 0.0479 1.0000 Uani . . . .
C39 C 0.57556(18) 0.34525(16) 0.17058(16) 0.0460 1.0000 Uani . . . .
C40 C 0.66437(18) 0.3638(2) 0.23764(19) 0.0552 1.0000 Uani . . . .
C41 C 0.64410(19) 0.34052(18) 0.17587(19) 0.0539 1.0000 Uani . . . .
C42 C 0.5378(2) 0.58479(15) 0.2516(2) 0.0517 1.0000 Uani . . . .
C43 C 0.56334(16) 0.52766(14) 0.25932(16) 0.0419 1.0000 Uani . . . .
C44 C 0.62473(18) 0.52663(17) 0.3078(2) 0.0545 1.0000 Uani . . . .
C45 C 0.42506(19) 0.53780(16) 0.30528(16) 0.0479 1.0000 Uani . . . .
C46 C 0.47551(17) 0.49682(14) 0.32577(14) 0.0397 1.0000 Uani . . . .
C47 C 0.5226(2) 0.51478(19) 0.38165(17) 0.0566 1.0000 Uani . . . .
C48 C 0.5583(2) 0.28409(17) 0.36695(16) 0.0515 1.0000 Uani . . . .
C49 C 0.5319(3) 0.2427(2) 0.4001(2) 0.0740 1.0000 Uani . . . .
C50 C 0.6173(2) 0.3080(2) 0.40728(18) 0.0662 1.0000 Uani . . . .
C51 C 0.46227(19) 0.36304(15) 0.37600(15) 0.0455 1.0000 Uani . . . .
C52 C 0.5039(3) 0.3837(2) 0.43387(17) 0.0661 1.0000 Uani . . . .
C53 C 0.4128(2) 0.32535(19) 0.3841(2) 0.0630 1.0000 Uani . . . .
C54 C 0.45024(14) 0.47003(12) 0.20253(13) 0.0299 1.0000 Uani . . . .
C55 C 0.44569(16) 0.50194(13) 0.15340(14) 0.0374 1.0000 Uani . . . .
C56 C 0.40175(17) 0.49099(15) 0.10146(15) 0.0420 1.0000 Uani . . . .
C57 C 0.36212(16) 0.44825(14) 0.09689(14) 0.0372 1.0000 Uani . . . .
C58 C 0.36509(13) 0.41568(12) 0.14433(13) 0.0294 1.0000 Uani . . . .
C59 C 0.40916(13) 0.42818(12) 0.19605(12) 0.0275 1.0000 Uani . . . .
C60 C 0.32446(14) 0.36739(13) 0.14393(13) 0.0316 1.0000 Uani . . . .
C61 C 0.29410(16) 0.34758(15) 0.08258(15) 0.0415 1.0000 Uani . . . .
C62 C 0.27500(15) 0.38236(15) 0.17340(15) 0.0388 1.0000 Uani . . . .
C63 C 0.36563(14) 0.32488(13) 0.18075(14) 0.0328 1.0000 Uani . . . .
C64 C 0.36274(17) 0.27046(14) 0.16816(16) 0.0412 1.0000 Uani . . . .
C65 C 0.40160(19) 0.23517(14) 0.20549(19) 0.0489 1.0000 Uani . . . .
C66 C 0.44419(17) 0.25282(14) 0.25517(17) 0.0434 1.0000 Uani . . . .
C67 C 0.44897(15) 0.30731(13) 0.26928(14) 0.0344 1.0000 Uani . . . .
C68 C 0.40868(14) 0.34136(11) 0.23093(13) 0.0292 1.0000 Uani . . . .
C69 C 0.20350(14) 0.14552(11) -0.04614(12) 0.0284 1.0000 Uani . . . .
C70 C 0.14282(14) 0.13384(12) -0.04913(13) 0.0308 1.0000 Uani . . . .
C71 C 0.09844(15) 0.12527(12) -0.10151(14) 0.0336 1.0000 Uani . . . .
C72 C 0.11250(17) 0.12783(13) -0.15390(14) 0.0371 1.0000 Uani . . . .
C73 C 0.17202(17) 0.13955(13) -0.15201(13) 0.0362 1.0000 Uani . . . .
C74 C 0.21649(15) 0.14850(12) -0.09975(13) 0.0320 1.0000 Uani . . . .
C75 C 0.1897(2) 0.14305(16) -0.20740(15) 0.0482 1.0000 Uani . . . .
C76 C 0.03489(17) 0.11201(14) -0.10000(15) 0.0407 1.0000 Uani . . . .
C77 C 0.27566(14) 0.08319(12) 0.02475(13) 0.0309 1.0000 Uani . . . .
C78 C 0.24893(16) 0.04703(13) 0.05440(15) 0.0379 1.0000 Uani . . . .
C79 C 0.26092(16) -0.00742(13) 0.05520(15) 0.0504 1.0000 Uani D . . .
C80 C 0.29811(19) -0.02854(14) 0.02462(18) 0.0488 1.0000 Uani . . . .
C81 C 0.32463(16) 0.00615(14) -0.00577(16) 0.0416 1.0000 Uani . . . .
C82 C 0.31409(14) 0.06075(13) -0.00513(14) 0.0330 1.0000 Uani . . . .
C83 C 0.23256(12) -0.04396(10) 0.08900(11) 0.0787 1.0000 Uani D . . .
C84 C 0.3636(2) -0.01447(17) -0.0416(2) 0.0555 1.0000 Uani . . . .
C85 C 0.31570(14) 0.18335(12) 0.01450(13) 0.0291 1.0000 Uani . . . .
C86 C 0.30872(15) 0.23087(12) -0.01746(13) 0.0321 1.0000 Uani . . . .
C87 C 0.35781(14) 0.26458(11) -0.01534(12) 0.0372 1.0000 Uani D . . .
C88 C 0.41605(15) 0.25234(14) 0.01926(14) 0.0369 1.0000 Uani . . . .
C89 C 0.42409(12) 0.20606(11) 0.05204(12) 0.0337 1.0000 Uani D . . .
C90 C 0.37513(14) 0.17233(12) 0.04922(13) 0.0309 1.0000 Uani . . . .
C91 C 0.34787(11) 0.31447(8) -0.05196(9) 0.0558 1.0000 Uani D . . .
C92 C 0.48620(8) 0.19090(9) 0.08930(9) 0.0475 1.0000 Uani D . . .
C93 C 0.23321(13) 0.17139(12) 0.06838(12) 0.0275 1.0000 Uani . . . .
C94 C 0.19084(13) 0.21303(12) 0.05895(12) 0.0281 1.0000 Uani . . . .
C95 C 0.17309(13) 0.23706(12) 0.10370(13) 0.0290 1.0000 Uani . . . .
C96 C 0.19755(14) 0.22043(13) 0.16074(13) 0.0323 1.0000 Uani . . . .
C97 C 0.24001(14) 0.17936(13) 0.17146(13) 0.0315 1.0000 Uani . . . .
C98 C 0.25748(14) 0.15564(12) 0.12634(13) 0.0299 1.0000 Uani . . . .
C99 C 0.12704(14) 0.28117(13) 0.08950(14) 0.0345 1.0000 Uani . . . .
C100 C 0.26547(17) 0.15937(16) 0.23216(14) 0.0427 1.0000 Uani . . . .
C101 C 0.73868(14) 0.33781(13) -0.03018(13) 0.0314 1.0000 Uani . . . .
C102 C 0.69729(14) 0.35489(13) -0.08169(14) 0.0352 1.0000 Uani . . . .
C103 C 0.69205(15) 0.32954(15) -0.13462(14) 0.0400 1.0000 Uani . . . .
C104 C 0.72762(17) 0.28629(15) -0.13862(15) 0.0414 1.0000 Uani . . . .
C105 C 0.76951(17) 0.26855(14) -0.08803(15) 0.0401 1.0000 Uani . . . .
C106 C 0.77502(15) 0.29388(14) -0.03571(14) 0.0361 1.0000 Uani . . . .
C107 C 0.64520(19) 0.34968(19) -0.18729(16) 0.0525 1.0000 Uani . . . .
C108 C 0.8095(2) 0.2216(2) -0.08979(19) 0.0639 1.0000 Uani . . . .
C109 C 0.81300(14) 0.40097(12) 0.04229(13) 0.0301 1.0000 Uani . . . .
C110 C 0.80933(14) 0.45093(13) 0.01546(13) 0.0314 1.0000 Uani . . . .
C111 C 0.86014(14) 0.48228(12) 0.01904(13) 0.0308 1.0000 Uani . . . .
C112 C 0.91811(14) 0.46513(13) 0.04977(13) 0.0322 1.0000 Uani . . . .
C113 C 0.92333(14) 0.41523(13) 0.07515(14) 0.0330 1.0000 Uani . . . .
C114 C 0.87216(14) 0.38388(13) 0.07127(14) 0.0318 1.0000 Uani . . . .
C115 C 0.85202(16) 0.53574(14) -0.00929(14) 0.0386 1.0000 Uani . . . .
C116 C 0.98586(16) 0.39377(16) 0.10541(18) 0.0449 1.0000 Uani . . . .
C117 C 0.75643(13) 0.31886(12) 0.08253(13) 0.0301 1.0000 Uani . . . .
C118 C 0.79129(14) 0.32472(12) 0.13991(13) 0.0319 1.0000 Uani . . . .
C119 C 0.79489(15) 0.28535(14) 0.18132(14) 0.0369 1.0000 Uani . . . .
C120 C 0.76159(15) 0.23892(14) 0.16763(16) 0.0384 1.0000 Uani . . . .
C121 C 0.72458(13) 0.23263(11) 0.11127(14) 0.0399 1.0000 Uani D . . .
C122 C 0.72298(14) 0.27123(13) 0.06980(14) 0.0343 1.0000 Uani . . . .
C123 C 0.83726(19) 0.29459(17) 0.24065(16) 0.0480 1.0000 Uani . . . .
C124 C 0.68984(10) 0.18091(8) 0.09427(11) 0.0620 1.0000 Uani D . . .
C125 C 0.69503(13) 0.40348(12) 0.04106(13) 0.0293 1.0000 Uani . . . .
C126 C 0.63357(14) 0.38954(12) 0.01760(13) 0.0304 1.0000 Uani . . . .
C127 C 0.58642(14) 0.41904(13) 0.02832(13) 0.0317 1.0000 Uani . . . .
C128 C 0.59842(14) 0.46396(13) 0.06370(14) 0.0335 1.0000 Uani . . . .
C129 C 0.65865(14) 0.47790(12) 0.08846(13) 0.0319 1.0000 Uani . . . .
C130 C 0.70571(13) 0.44837(12) 0.07735(13) 0.0307 1.0000 Uani . . . .
C131 C 0.52214(15) 0.40208(15) 0.00111(16) 0.0405 1.0000 Uani . . . .
C132 C 0.67470(16) 0.52488(14) 0.12863(16) 0.0407 1.0000 Uani . . . .
O2 O 0.41454(9) 0.39561(8) 0.24406(8) 0.0277 1.0000 Uani . . . .
O1 O -0.08153(10) 0.38147(9) -0.25244(9) 0.0326 1.0000 Uani . . . .
B2 B 0.75076(15) 0.36552(14) 0.03359(15) 0.0299 1.0000 Uani . . . .
B1 B 0.25708(15) 0.14650(13) 0.01586(14) 0.0275 1.0000 Uani . . . .
F500 F 0.72095(16) 0.14560(14) 0.0753(2) 0.1295 0.853(5) Uani D P 1 2
F501 F 0.7212(4) 0.1396(2) 0.1185(6) 0.0471 0.147(5) Uani D P 1 1
F520 F 0.6398(4) 0.1799(3) 0.1088(6) 0.0900 0.147(5) Uani D P 1 1
F521 F 0.6752(2) 0.15892(16) 0.13741(14) 0.1156 0.853(5) Uani D P 1 2
F510 F 0.63884(15) 0.18744(12) 0.05312(13) 0.0683 0.853(5) Uani D P 1 2
F511 F 0.6749(6) 0.1725(3) 0.0392(3) 0.0818 0.147(5) Uani D P 1 1
F180 F 0.1761(3) -0.0540(3) 0.0643(2) 0.1167 0.502(11) Uani D P 2 2
F181 F 0.1931(4) -0.0773(3) 0.0569(2) 0.1135 0.498(11) Uani D P 2 1
F170 F 0.2024(4) -0.01940(19) 0.1204(4) 0.1229 0.498(11) Uani D P 2 1
F171 F 0.2338(4) -0.0256(2) 0.1412(2) 0.0774 0.502(11) Uani D P 2 2
F190 F 0.2717(2) -0.0743(3) 0.1259(3) 0.0885 0.498(11) Uani D P 2 1
F191 F 0.2587(3) -0.0910(2) 0.0991(4) 0.1189 0.502(11) Uani D P 2 2
F240 F 0.3408(5) 0.30420(15) -0.1072(3) 0.0891 0.300(10) Uani D P 3 1
F241 F 0.3671(3) 0.30951(14) -0.0971(2) 0.1251 0.700(10) Uani D P 3 2
F250 F 0.3766(2) 0.35621(12) -0.02306(15) 0.0518 0.700(10) Uani D P 3 2
F251 F 0.3928(3) 0.3473(2) -0.0361(3) 0.0765 0.300(10) Uani D P 3 1
F230 F 0.2983(3) 0.3412(2) -0.0496(3) 0.0445 0.300(10) Uani D P 3 1
F231 F 0.29130(18) 0.32750(16) -0.0705(2) 0.1096 0.700(10) Uani D P 3 2
F260 F 0.5216(2) 0.23194(18) 0.1090(4) 0.0952 0.435(12) Uani D P 4 1
F261 F 0.52888(17) 0.2239(2) 0.0854(3) 0.1014 0.565(12) Uani D P 4 2
F280 F 0.5044(2) 0.1438(2) 0.0767(3) 0.0676 0.565(12) Uani D P 4 2
F281 F 0.5163(2) 0.1617(3) 0.06297(18) 0.0807 0.435(12) Uani D P 4 1
F270 F 0.48527(14) 0.1631(3) 0.1365(3) 0.0563 0.435(12) Uani D P 4 1
F271 F 0.49030(17) 0.1888(4) 0.14432(19) 0.0931 0.565(12) Uani D P 4 2
H11 H 0.0747 0.4659 -0.1522 0.0588 1.0000 Uiso R . . .
H21 H 0.1654 0.4320 -0.1798 0.0615 1.0000 Uiso R . . .
H31 H -0.0026 0.5064 -0.3175 0.0580 1.0000 Uiso R . . .
H41 H 0.0883 0.4743 -0.3428 0.0612 1.0000 Uiso R . . .
H51 H 0.0296 0.5449 -0.2168 0.0705 1.0000 Uiso R . . .
H61 H 0.1822 0.4918 -0.2588 0.0691 1.0000 Uiso R . . .
H71 H 0.1154 0.5724 -0.2608 0.0801 1.0000 Uiso R . . .
H72 H 0.1465 0.5562 -0.1947 0.0801 1.0000 Uiso R . . .
H81 H 0.1252 0.3782 -0.1220 0.0496 1.0000 Uiso R . . .
H92 H 0.2023 0.3368 -0.1458 0.0818 1.0000 Uiso R . . .
H91 H 0.1513 0.3384 -0.2063 0.0821 1.0000 Uiso R . . .
H93 H 0.1628 0.2850 -0.1679 0.0823 1.0000 Uiso R . . .
H102 H 0.1603 0.3143 -0.0543 0.0778 1.0000 Uiso R . . .
H101 H 0.0895 0.3124 -0.0657 0.0775 1.0000 Uiso R . . .
H103 H 0.1214 0.2689 -0.0934 0.0776 1.0000 Uiso R . . .
H111 H -0.0344 0.2862 -0.2352 0.0480 1.0000 Uiso R . . .
H123 H -0.0316 0.2231 -0.1637 0.0858 1.0000 Uiso R . . .
H122 H -0.0374 0.2804 -0.1390 0.0861 1.0000 Uiso R . . .
H121 H 0.0252 0.2501 -0.1222 0.0859 1.0000 Uiso R . . .
H133 H 0.0188 0.2118 -0.2455 0.0947 1.0000 Uiso R . . .
H132 H 0.0543 0.2611 -0.2616 0.0945 1.0000 Uiso R . . .
H131 H 0.0798 0.2330 -0.2011 0.0948 1.0000 Uiso R . . .
H141 H -0.0040 0.4470 -0.4095 0.0486 1.0000 Uiso R . . .
H153 H 0.0695 0.4089 -0.4399 0.0801 1.0000 Uiso R . . .
H152 H 0.0853 0.3882 -0.3761 0.0796 1.0000 Uiso R . . .
H151 H 0.0513 0.3509 -0.4288 0.0805 1.0000 Uiso R . . .
H163 H -0.0455 0.4166 -0.4996 0.0759 1.0000 Uiso R . . .
H162 H -0.0964 0.4057 -0.4685 0.0757 1.0000 Uiso R . . .
H161 H -0.0547 0.3587 -0.4795 0.0763 1.0000 Uiso R . . .
H171 H -0.0569 0.3044 -0.3185 0.0464 1.0000 Uiso R . . .
H181 H -0.0277 0.2432 -0.3754 0.0920 1.0000 Uiso R . . .
H183 H -0.0187 0.2880 -0.4187 0.0919 1.0000 Uiso R . . .
H182 H 0.0270 0.2846 -0.3548 0.0917 1.0000 Uiso R . . .
H191 H -0.1350 0.2753 -0.3953 0.0744 1.0000 Uiso R . . .
H193 H -0.1239 0.3231 -0.4334 0.0743 1.0000 Uiso R . . .
H192 H -0.1492 0.3346 -0.3796 0.0735 1.0000 Uiso R . . .
H211 H 0.0377 0.3864 -0.0731 0.0556 1.0000 Uiso R . . .
H221 H -0.0323 0.4355 -0.0411 0.0635 1.0000 Uiso R . . .
H231 H -0.1245 0.4609 -0.1053 0.0593 1.0000 Uiso R . . .
H272 H -0.2509 0.3961 -0.2601 0.0798 1.0000 Uiso R . . .
H271 H -0.2214 0.3820 -0.1944 0.0799 1.0000 Uiso R . . .
H273 H -0.1918 0.3601 -0.2421 0.0795 1.0000 Uiso R . . .
H282 H -0.2414 0.4947 -0.2355 0.0861 1.0000 Uiso R . . .
H281 H -0.1789 0.5180 -0.1979 0.0858 1.0000 Uiso R . . .
H283 H -0.2154 0.4780 -0.1698 0.0858 1.0000 Uiso R . . .
H301 H -0.2160 0.5099 -0.3152 0.0540 1.0000 Uiso R . . .
H311 H -0.1885 0.5201 -0.3988 0.0546 1.0000 Uiso R . . .
H321 H -0.1098 0.4697 -0.4165 0.0491 1.0000 Uiso R . . .
H351 H 0.5491 0.2853 0.2277 0.0543 1.0000 Uiso R . . .
H361 H 0.6465 0.3064 0.3016 0.0602 1.0000 Uiso R . . .
H371 H 0.5467 0.4306 0.1622 0.0513 1.0000 Uiso R . . .
H381 H 0.6442 0.4513 0.2355 0.0577 1.0000 Uiso R . . .
H391 H 0.5472 0.3332 0.1337 0.0562 1.0000 Uiso R . . .
H401 H 0.7087 0.3670 0.2562 0.0648 1.0000 Uiso R . . .
H412 H 0.6580 0.3623 0.1488 0.0646 1.0000 Uiso R . . .
H411 H 0.6565 0.3040 0.1740 0.0638 1.0000 Uiso R . . .
H423 H 0.5654 0.6069 0.2384 0.0777 1.0000 Uiso R . . .
H422 H 0.5357 0.5980 0.2883 0.0776 1.0000 Uiso R . . .
H421 H 0.4982 0.5866 0.2243 0.0779 1.0000 Uiso R . . .
H431 H 0.5745 0.5179 0.2237 0.0509 1.0000 Uiso R . . .
H441 H 0.6556 0.5439 0.2943 0.0821 1.0000 Uiso R . . .
H443 H 0.6200 0.5450 0.3413 0.0820 1.0000 Uiso R . . .
H442 H 0.6369 0.4903 0.3178 0.0817 1.0000 Uiso R . . .
H451 H 0.4070 0.5445 0.3360 0.0729 1.0000 Uiso R . . .
H453 H 0.4424 0.5704 0.2955 0.0729 1.0000 Uiso R . . .
H452 H 0.3941 0.5241 0.2726 0.0732 1.0000 Uiso R . . .
H461 H 0.4562 0.4655 0.3361 0.0483 1.0000 Uiso R . . .
H471 H 0.5034 0.5144 0.4127 0.0859 1.0000 Uiso R . . .
H473 H 0.5367 0.5506 0.3767 0.0862 1.0000 Uiso R . . .
H472 H 0.5567 0.4905 0.3915 0.0860 1.0000 Uiso R . . .
H481 H 0.5709 0.2643 0.3367 0.0608 1.0000 Uiso R . . .
H493 H 0.5608 0.2145 0.4119 0.1107 1.0000 Uiso R . . .
H492 H 0.5261 0.2591 0.4343 0.1108 1.0000 Uiso R . . .
H491 H 0.4937 0.2290 0.3764 0.1105 1.0000 Uiso R . . .
H501 H 0.6482 0.2807 0.4176 0.0990 1.0000 Uiso R . . .
H502 H 0.6320 0.3372 0.3880 0.0989 1.0000 Uiso R . . .
H503 H 0.6086 0.3212 0.4421 0.0986 1.0000 Uiso R . . .
H511 H 0.4392 0.3935 0.3550 0.0539 1.0000 Uiso R . . .
H521 H 0.4824 0.4071 0.4524 0.0987 1.0000 Uiso R . . .
H523 H 0.5385 0.4020 0.4278 0.0987 1.0000 Uiso R . . .
H522 H 0.5178 0.3541 0.4589 0.0987 1.0000 Uiso R . . .
H531 H 0.3894 0.3427 0.4064 0.0959 1.0000 Uiso R . . .
H532 H 0.4294 0.2931 0.4025 0.0960 1.0000 Uiso R . . .
H533 H 0.3852 0.3167 0.3468 0.0959 1.0000 Uiso R . . .
H551 H 0.4735 0.5301 0.1560 0.0444 1.0000 Uiso R . . .
H561 H 0.3985 0.5130 0.0686 0.0500 1.0000 Uiso R . . .
H571 H 0.3328 0.4413 0.0612 0.0451 1.0000 Uiso R . . .
H612 H 0.2669 0.3186 0.0830 0.0627 1.0000 Uiso R . . .
H611 H 0.2718 0.3767 0.0592 0.0629 1.0000 Uiso R . . .
H613 H 0.3266 0.3358 0.0673 0.0630 1.0000 Uiso R . . .
H621 H 0.2510 0.3515 0.1760 0.0579 1.0000 Uiso R . . .
H623 H 0.2931 0.3964 0.2114 0.0576 1.0000 Uiso R . . .
H622 H 0.2486 0.4090 0.1508 0.0577 1.0000 Uiso R . . .
H641 H 0.3338 0.2576 0.1345 0.0499 1.0000 Uiso R . . .
H651 H 0.3983 0.1987 0.1967 0.0577 1.0000 Uiso R . . .
H661 H 0.4705 0.2279 0.2793 0.0524 1.0000 Uiso R . . .
H701 H 0.1311 0.1311 -0.0150 0.0365 1.0000 Uiso R . . .
H721 H 0.0832 0.1219 -0.1893 0.0449 1.0000 Uiso R . . .
H741 H 0.2566 0.1568 -0.0997 0.0391 1.0000 Uiso R . . .
H781 H 0.2219 0.0594 0.0740 0.0461 1.0000 Uiso R . . .
H801 H 0.3048 -0.0647 0.0240 0.0591 1.0000 Uiso R . . .
H821 H 0.3327 0.0838 -0.0259 0.0402 1.0000 Uiso R . . .
H861 H 0.2702 0.2407 -0.0410 0.0389 1.0000 Uiso R . . .
H881 H 0.4485 0.2746 0.0200 0.0447 1.0000 Uiso R . . .
H901 H 0.3821 0.1415 0.0718 0.0372 1.0000 Uiso R . . .
H941 H 0.1736 0.2257 0.0210 0.0338 1.0000 Uiso R . . .
H961 H 0.1867 0.2369 0.1908 0.0390 1.0000 Uiso R . . .
H981 H 0.2868 0.1283 0.1353 0.0362 1.0000 Uiso R . . .
H1021 H 0.6730 0.3844 -0.0805 0.0430 1.0000 Uiso R . . .
H1041 H 0.7240 0.2698 -0.1748 0.0492 1.0000 Uiso R . . .
H1061 H 0.8033 0.2809 -0.0027 0.0439 1.0000 Uiso R . . .
H1101 H 0.7708 0.4636 -0.0061 0.0376 1.0000 Uiso R . . .
H1121 H 0.9521 0.4862 0.0522 0.0390 1.0000 Uiso R . . .
H1141 H 0.8781 0.3500 0.0899 0.0393 1.0000 Uiso R . . .
H1181 H 0.8137 0.3563 0.1511 0.0388 1.0000 Uiso R . . .
H1201 H 0.7638 0.2126 0.1953 0.0462 1.0000 Uiso R . . .
H1221 H 0.6994 0.2648 0.0314 0.0415 1.0000 Uiso R . . .
H1261 H 0.6239 0.3598 -0.0058 0.0372 1.0000 Uiso R . . .
H1281 H 0.5667 0.4843 0.0710 0.0401 1.0000 Uiso R . . .
H1301 H 0.7455 0.4594 0.0942 0.0378 1.0000 Uiso R . . .

loop_
_atom_site_aniso_label
_atom_site_aniso_U_11
_atom_site_aniso_U_22
_atom_site_aniso_U_33
_atom_site_aniso_U_23
_atom_site_aniso_U_13
_atom_site_aniso_U_12
P1 0.0308(4) 0.0347(4) 0.0291(3) 0.0013(3) 0.0082(3) 0.0013(3)
P2 0.0294(3) 0.0338(4) 0.0293(3) -0.0024(3) 0.0092(3) 0.0020(3)
P3 0.0331(4) 0.0276(4) 0.0328(4) -0.0011(3) 0.0094(3) -0.0027(3)
P4 0.0429(4) 0.0347(4) 0.0296(3) 0.0094(3) 0.0148(3) 0.0092(3)
Rh1 0.03031(11) 0.03237(12) 0.03017(11) 0.00054(8) 0.00695(8) -0.00227(9)
Rh2 0.03225(11) 0.03218(12) 0.03207(11) 0.00302(9) 0.01192(9) 0.00344(9)
F11 0.0532(13) 0.0444(12) 0.0776(16) 0.0106(11) 0.0235(12) -0.0108(10)
F12 0.0419(11) 0.0556(13) 0.0597(13) -0.0078(11) 0.0219(10) -0.0033(10)
F13 0.0432(11) 0.0686(16) 0.0506(12) -0.0057(11) 0.0004(10) -0.0099(11)
F14 0.098(2) 0.085(2) 0.0561(14) 0.0088(13) 0.0527(15) 0.0225(16)
F15 0.174(3) 0.0478(14) 0.0695(17) 0.0107(13) 0.080(2) -0.0067(18)
F16 0.105(2) 0.132(3) 0.0329(12) -0.0170(15) 0.0265(14) -0.030(2)
F20 0.088(2) 0.081(2) 0.138(3) -0.055(2) 0.075(2) -0.0262(17)
F21 0.094(2) 0.0483(16) 0.174(4) -0.028(2) 0.058(2) 0.0172(16)
F22 0.129(3) 0.274(6) 0.0502(17) -0.023(3) 0.0176(18) 0.126(4)
F29 0.0421(11) 0.0333(10) 0.0819(16) 0.0130(10) 0.0201(11) 0.0076(9)
F30 0.0576(13) 0.0643(15) 0.0461(11) -0.0048(10) 0.0187(10) 0.0304(11)
F31 0.0301(9) 0.0506(12) 0.0548(12) -0.0049(10) 0.0032(8) 0.0060(9)
F32 0.0878(18) 0.0659(15) 0.0299(10) -0.0011(10) 0.0154(11) 0.0248(14)
F33 0.0570(13) 0.0828(18) 0.0391(11) 0.0162(11) 0.0159(10) 0.0312(13)
F34 0.0871(18) 0.0647(16) 0.0537(13) 0.0207(12) 0.0329(13) -0.0026(14)
F35 0.092(2) 0.0697(18) 0.0612(16) 0.0238(14) -0.0048(15) 0.0118(16)
F36 0.094(2) 0.120(3) 0.0363(12) -0.0043(15) -0.0035(13) 0.021(2)
F37 0.0389(13) 0.159(4) 0.0779(19) 0.048(2) -0.0023(13) -0.0049(17)
F38 0.0594(18) 0.114(3) 0.174(4) -0.049(3) 0.031(2) 0.0223(19)
F39 0.246(5) 0.096(3) 0.0487(15) 0.0111(16) 0.033(2) 0.112(3)
F40 0.109(2) 0.0548(15) 0.0622(15) -0.0170(12) 0.0298(15) 0.0110(15)
F41 0.107(2) 0.0316(11) 0.0575(13) -0.0005(10) 0.0279(14) 0.0139(12)
F42 0.0627(14) 0.0442(12) 0.0415(11) 0.0111(9) -0.0008(10) -0.0008(10)
F43 0.0566(13) 0.0552(14) 0.0714(15) 0.0274(12) 0.0177(12) -0.0090(11)
F44 0.0392(11) 0.0663(15) 0.0664(14) 0.0273(12) 0.0033(10) 0.0065(11)
F45 0.0333(11) 0.0641(17) 0.132(3) 0.0311(18) -0.0070(14) -0.0088(11)
F46 0.0691(18) 0.129(3) 0.0795(19) 0.0033(19) 0.0233(15) 0.063(2)
F47 0.0859(18) 0.0663(16) 0.0409(11) -0.0062(11) 0.0124(12) -0.0059(14)
F48 0.0447(13) 0.104(2) 0.0565(14) 0.0135(14) -0.0026(11) -0.0054(14)
F49 0.097(2) 0.0622(16) 0.0518(14) 0.0272(12) -0.0090(14) -0.0132(15)
F53 0.0316(12) 0.108(3) 0.149(3) -0.064(2) 0.0345(15) -0.0118(14)
F54 0.0453(14) 0.146(3) 0.0663(17) 0.0251(19) -0.0102(12) -0.0296(17)
F55 0.0407(12) 0.0443(14) 0.136(3) 0.0061(15) 0.0146(14) -0.0148(10)
F56 0.0491(13) 0.0705(18) 0.104(2) -0.0471(16) 0.0169(14) 0.0107(12)
F57 0.0802(17) 0.0521(14) 0.0463(12) -0.0094(10) 0.0017(12) -0.0073(13)
F58 0.0883(19) 0.0344(12) 0.0846(17) -0.0110(12) 0.0409(15) -0.0199(12)
C1 0.063(2) 0.0408(19) 0.0402(18) -0.0109(15) 0.0080(17) -0.0142(17)
C2 0.0441(19) 0.054(2) 0.0440(19) 0.0018(17) -0.0024(15) -0.0176(17)
C3 0.053(2) 0.0313(17) 0.053(2) 0.0068(15) 0.0024(17) -0.0027(15)
C4 0.052(2) 0.050(2) 0.0468(19) 0.0118(17) 0.0105(17) -0.0172(18)
C5 0.069(3) 0.0352(19) 0.065(3) -0.0098(18) 0.011(2) -0.0074(18)
C6 0.051(2) 0.059(3) 0.057(2) 0.0074(19) 0.0082(18) -0.0207(19)
C7 0.076(3) 0.050(2) 0.066(3) 0.002(2) 0.002(2) -0.024(2)
C8 0.0345(16) 0.049(2) 0.0376(16) 0.0043(15) 0.0050(13) -0.0016(14)
C9 0.0372(18) 0.073(3) 0.051(2) 0.012(2) 0.0106(16) 0.0079(18)
C10 0.048(2) 0.061(2) 0.0390(18) 0.0106(17) 0.0008(15) -0.0018(18)
C11 0.0419(17) 0.0347(17) 0.0430(17) 0.0019(14) 0.0035(14) 0.0005(14)
C12 0.062(2) 0.052(2) 0.051(2) 0.0138(18) 0.0034(19) -0.016(2)
C13 0.064(3) 0.041(2) 0.078(3) -0.008(2) 0.011(2) 0.011(2)
C14 0.0395(17) 0.049(2) 0.0347(16) 0.0011(14) 0.0157(13) 0.0012(15)
C15 0.045(2) 0.074(3) 0.0434(19) -0.0021(18) 0.0218(16) 0.0016(19)
C16 0.051(2) 0.070(3) 0.0302(16) 0.0001(16) 0.0124(15) 0.0031(19)
C17 0.0456(18) 0.0366(17) 0.0350(15) -0.0076(13) 0.0129(14) -0.0020(14)
C18 0.075(3) 0.043(2) 0.069(3) -0.012(2) 0.029(2) 0.009(2)
C19 0.047(2) 0.052(2) 0.048(2) -0.0116(17) 0.0114(16) -0.0169(17)
C20 0.0390(16) 0.0381(17) 0.0304(14) -0.0028(12) 0.0134(12) -0.0044(13)
C21 0.0452(19) 0.059(2) 0.0333(16) -0.0016(15) 0.0119(14) -0.0047(17)
C22 0.056(2) 0.075(3) 0.0358(17) -0.0148(18) 0.0201(16) -0.009(2)
C23 0.048(2) 0.060(2) 0.048(2) -0.0153(18) 0.0257(17) -0.0036(18)
C24 0.0402(17) 0.0392(17) 0.0453(18) -0.0059(14) 0.0227(14) -0.0038(14)
C25 0.0378(16) 0.0332(16) 0.0334(15) -0.0045(12) 0.0148(13) -0.0046(13)
C26 0.0380(17) 0.0427(19) 0.053(2) -0.0122(16) 0.0215(15) 0.0014(15)
C27 0.0412(19) 0.055(2) 0.066(2) -0.0068(19) 0.0218(18) -0.0047(17)
C28 0.057(2) 0.056(2) 0.066(2) -0.009(2) 0.030(2) 0.016(2)
C29 0.0306(15) 0.0344(16) 0.0476(18) -0.0103(14) 0.0126(13) 0.0015(13)
C30 0.0374(17) 0.0354(17) 0.060(2) -0.0064(16) 0.0130(16) 0.0096(14)
C31 0.0439(18) 0.0386(18) 0.050(2) 0.0034(15) 0.0050(16) 0.0111(15)
C32 0.0378(17) 0.0410(18) 0.0407(17) 0.0008(14) 0.0073(14) 0.0045(14)
C33 0.0267(13) 0.0338(16) 0.0358(15) -0.0046(12) 0.0056(11) 0.0017(12)
C34 0.0301(14) 0.0290(15) 0.0364(15) -0.0052(12) 0.0067(12) 0.0010(12)
C35 0.055(2) 0.0343(17) 0.053(2) -0.0020(15) 0.0317(17) 0.0067(15)
C36 0.048(2) 0.055(2) 0.050(2) 0.0131(17) 0.0219(17) 0.0240(18)
C37 0.052(2) 0.0445(19) 0.0379(16) 0.0110(14) 0.0275(15) 0.0085(16)
C38 0.0456(19) 0.047(2) 0.062(2) 0.0061(17) 0.0337(18) -0.0021(16)
C39 0.052(2) 0.049(2) 0.0407(18) -0.0003(15) 0.0194(16) 0.0071(17)
C40 0.0393(19) 0.071(3) 0.061(2) 0.004(2) 0.0235(17) 0.0091(19)
C41 0.057(2) 0.056(2) 0.063(2) 0.0101(19) 0.038(2) 0.0168(19)
C42 0.058(2) 0.0310(18) 0.068(2) -0.0011(17) 0.021(2) -0.0098(16)
C43 0.0400(17) 0.0360(17) 0.0499(19) -0.0049(15) 0.0132(15) -0.0107(14)
C44 0.044(2) 0.045(2) 0.070(3) -0.0079(19) 0.0082(18) -0.0143(17)
C45 0.059(2) 0.046(2) 0.0434(18) 0.0010(16) 0.0224(17) 0.0108(17)
C46 0.0497(19) 0.0360(17) 0.0348(16) 0.0001(13) 0.0144(14) -0.0001(15)
C47 0.070(3) 0.060(3) 0.0371(18) -0.0109(17) 0.0098(18) 0.006(2)
C48 0.062(2) 0.058(2) 0.0383(17) 0.0193(17) 0.0209(17) 0.025(2)
C49 0.114(4) 0.059(3) 0.062(3) 0.038(2) 0.047(3) 0.040(3)
C50 0.061(3) 0.093(4) 0.0398(19) 0.015(2) 0.0063(18) 0.033(3)
C51 0.064(2) 0.0431(19) 0.0364(16) 0.0091(15) 0.0265(16) 0.0120(17)
C52 0.093(3) 0.071(3) 0.0380(19) 0.0024(19) 0.025(2) 0.025(3)
C53 0.080(3) 0.060(3) 0.068(3) 0.019(2) 0.051(2) 0.014(2)
C54 0.0334(14) 0.0279(14) 0.0304(14) 0.0026(11) 0.0125(11) 0.0024(12)
C55 0.0462(18) 0.0312(16) 0.0370(16) 0.0078(13) 0.0154(14) -0.0014(14)
C56 0.054(2) 0.0401(18) 0.0334(16) 0.0128(14) 0.0147(15) 0.0039(15)
C57 0.0421(17) 0.0407(18) 0.0279(14) 0.0044(13) 0.0084(12) 0.0029(14)
C58 0.0310(14) 0.0296(14) 0.0291(13) -0.0025(11) 0.0110(11) 0.0016(11)
C59 0.0336(14) 0.0246(13) 0.0274(13) 0.0041(11) 0.0138(11) 0.0044(11)
C60 0.0293(14) 0.0339(15) 0.0339(14) -0.0043(12) 0.0127(12) -0.0020(12)
C61 0.0376(16) 0.047(2) 0.0402(17) -0.0100(15) 0.0122(14) -0.0048(15)
C62 0.0344(16) 0.0463(19) 0.0391(16) -0.0018(14) 0.0161(13) 0.0029(14)
C63 0.0348(15) 0.0296(15) 0.0398(16) -0.0032(12) 0.0201(13) -0.0028(12)
C64 0.0456(18) 0.0316(16) 0.0494(19) -0.0081(14) 0.0185(15) -0.0058(14)
C65 0.057(2) 0.0271(16) 0.070(2) -0.0049(16) 0.0287(19) -0.0020(15)
C66 0.0496(19) 0.0280(16) 0.058(2) 0.0091(15) 0.0240(17) 0.0067(14)
C67 0.0403(16) 0.0290(15) 0.0395(16) 0.0068(13) 0.0205(13) 0.0015(13)
C68 0.0366(15) 0.0227(13) 0.0336(14) 0.0009(11) 0.0184(12) -0.0007(11)
C69 0.0365(15) 0.0237(13) 0.0293(13) -0.0001(11) 0.0163(12) 0.0002(11)
C70 0.0390(15) 0.0271(14) 0.0304(14) 0.0015(11) 0.0162(12) -0.0005(12)
C71 0.0400(16) 0.0275(15) 0.0340(15) -0.0017(12) 0.0116(13) -0.0019(12)
C72 0.0496(18) 0.0312(15) 0.0300(14) -0.0014(12) 0.0106(13) 0.0006(14)
C73 0.0552(19) 0.0275(15) 0.0304(14) 0.0011(12) 0.0194(14) 0.0010(14)
C74 0.0403(16) 0.0272(14) 0.0336(15) 0.0000(12) 0.0186(13) 0.0004(12)
C75 0.073(3) 0.044(2) 0.0344(17) 0.0003(15) 0.0255(17) 0.0017(18)
C76 0.0430(18) 0.0357(17) 0.0421(17) -0.0022(14) 0.0102(14) -0.0058(14)
C77 0.0344(15) 0.0262(14) 0.0327(14) -0.0006(11) 0.0104(12) -0.0022(12)
C78 0.0434(17) 0.0317(16) 0.0404(16) 0.0007(13) 0.0149(14) -0.0069(14)
C79 0.060(2) 0.0313(17) 0.058(2) 0.0035(15) 0.0131(18) -0.0123(16)
C80 0.055(2) 0.0240(16) 0.059(2) -0.0037(15) 0.0041(18) -0.0014(15)
C81 0.0385(17) 0.0316(17) 0.0498(19) -0.0112(14) 0.0046(14) 0.0029(14)
C82 0.0334(15) 0.0294(15) 0.0363(15) -0.0052(12) 0.0100(12) -0.0002(12)
C83 0.090(3) 0.056(2) 0.090(2) 0.019(2) 0.025(2) -0.027(2)
C84 0.053(2) 0.046(2) 0.062(2) -0.0219(19) 0.0087(19) 0.0136(18)
C85 0.0366(15) 0.0243(13) 0.0318(14) -0.0033(11) 0.0186(12) -0.0009(11)
C86 0.0370(15) 0.0274(14) 0.0347(15) 0.0004(12) 0.0146(12) -0.0019(12)
C87 0.0467(17) 0.0320(15) 0.0361(15) -0.0004(12) 0.0171(13) -0.0098(13)
C88 0.0396(16) 0.0369(17) 0.0380(16) -0.0049(13) 0.0172(13) -0.0122(13)
C89 0.0361(15) 0.0338(15) 0.0341(14) -0.0054(12) 0.0145(12) -0.0019(12)
C90 0.0368(15) 0.0274(14) 0.0318(14) -0.0012(11) 0.0150(12) -0.0002(12)
C91 0.073(2) 0.0440(18) 0.0508(17) 0.0109(15) 0.0188(16) -0.0175(16)
C92 0.0367(15) 0.0536(18) 0.0528(17) -0.0063(15) 0.0135(13) -0.0021(14)
C93 0.0288(13) 0.0256(13) 0.0310(14) -0.0008(11) 0.0131(11) -0.0031(11)
C94 0.0286(13) 0.0287(14) 0.0286(13) 0.0004(11) 0.0110(11) -0.0011(11)
C95 0.0281(13) 0.0279(14) 0.0330(14) -0.0021(11) 0.0120(11) -0.0010(11)
C96 0.0342(15) 0.0351(16) 0.0317(14) -0.0033(12) 0.0159(12) 0.0012(12)
C97 0.0353(15) 0.0333(15) 0.0287(14) 0.0017(12) 0.0140(12) 0.0019(12)
C98 0.0332(14) 0.0269(14) 0.0338(14) 0.0026(11) 0.0162(12) 0.0044(11)
C99 0.0320(15) 0.0345(16) 0.0379(15) -0.0037(13) 0.0112(12) 0.0031(13)
C100 0.0505(19) 0.051(2) 0.0322(16) 0.0057(14) 0.0207(14) 0.0130(16)
C101 0.0295(14) 0.0306(15) 0.0348(15) 0.0014(12) 0.0105(12) 0.0012(12)
C102 0.0324(15) 0.0349(16) 0.0386(16) 0.0052(13) 0.0106(13) -0.0002(13)
C103 0.0364(16) 0.0467(19) 0.0348(16) 0.0062(14) 0.0067(13) -0.0064(14)
C104 0.0474(19) 0.0440(19) 0.0339(16) -0.0025(14) 0.0133(14) -0.0061(15)
C105 0.0453(18) 0.0390(18) 0.0375(16) -0.0032(14) 0.0140(14) 0.0015(15)
C106 0.0361(16) 0.0381(17) 0.0331(15) 0.0021(13) 0.0083(12) 0.0068(13)
C107 0.050(2) 0.066(3) 0.0372(18) 0.0089(17) 0.0053(16) -0.0020(19)
C108 0.081(3) 0.063(3) 0.047(2) -0.010(2) 0.017(2) 0.024(2)
C109 0.0301(14) 0.0297(15) 0.0317(14) 0.0000(11) 0.0107(11) 0.0039(12)
C110 0.0308(14) 0.0323(15) 0.0317(14) 0.0028(12) 0.0098(11) 0.0063(12)
C111 0.0363(15) 0.0273(14) 0.0305(14) -0.0003(11) 0.0125(12) 0.0031(12)
C112 0.0311(14) 0.0342(16) 0.0335(14) -0.0003(12) 0.0130(12) -0.0004(12)
C113 0.0300(14) 0.0331(16) 0.0381(15) -0.0005(12) 0.0131(12) 0.0043(12)
C114 0.0287(14) 0.0300(15) 0.0376(15) 0.0032(12) 0.0109(12) 0.0065(12)
C115 0.0455(18) 0.0352(17) 0.0354(15) 0.0023(13) 0.0122(14) -0.0009(14)
C116 0.0299(16) 0.045(2) 0.060(2) 0.0090(17) 0.0131(15) 0.0047(14)
C117 0.0264(13) 0.0293(14) 0.0355(14) 0.0001(12) 0.0103(11) 0.0046(11)
C118 0.0319(14) 0.0281(14) 0.0359(15) 0.0012(12) 0.0099(12) 0.0019(12)
C119 0.0362(16) 0.0373(17) 0.0383(16) 0.0050(13) 0.0123(13) 0.0050(13)
C120 0.0391(16) 0.0319(16) 0.0472(18) 0.0107(14) 0.0169(14) 0.0043(13)
C121 0.0392(16) 0.0317(16) 0.0515(18) 0.0018(14) 0.0173(14) -0.0014(13)
C122 0.0312(14) 0.0317(16) 0.0400(16) 0.0008(13) 0.0103(12) 0.0005(12)
C123 0.052(2) 0.048(2) 0.0418(18) 0.0123(16) 0.0092(16) 0.0035(17)
C124 0.063(2) 0.0403(18) 0.083(2) 0.0042(18) 0.0212(19) -0.0159(16)
C125 0.0273(13) 0.0293(14) 0.0315(14) 0.0041(11) 0.0084(11) 0.0024(11)
C126 0.0296(14) 0.0289(14) 0.0335(14) 0.0038(12) 0.0104(11) -0.0013(12)
C127 0.0277(14) 0.0323(15) 0.0363(15) 0.0065(12) 0.0108(12) 0.0007(12)
C128 0.0325(15) 0.0310(15) 0.0393(16) 0.0057(12) 0.0142(12) 0.0050(12)
C129 0.0344(15) 0.0275(14) 0.0362(15) 0.0041(12) 0.0138(12) 0.0029(12)
C130 0.0266(13) 0.0297(15) 0.0349(14) 0.0031(12) 0.0073(11) 0.0011(11)
C131 0.0297(15) 0.0402(18) 0.0512(19) 0.0027(15) 0.0112(14) 0.0001(13)
C132 0.0389(17) 0.0339(17) 0.0501(19) -0.0047(14) 0.0139(15) 0.0029(14)
O2 0.0350(10) 0.0236(10) 0.0265(9) 0.0012(8) 0.0123(8) 0.0011(8)
O1 0.0345(11) 0.0304(11) 0.0334(10) -0.0033(9) 0.0105(9) 0.0045(9)
B2 0.0270(15) 0.0294(16) 0.0336(16) 0.0015(13) 0.0091(12) 0.0034(13)
B1 0.0308(15) 0.0258(15) 0.0291(15) -0.0001(12) 0.0138(12) -0.0007(12)
F500 0.083(3) 0.060(2) 0.258(6) -0.069(3) 0.069(3) -0.020(2)
F501 0.063(7) 0.016(5) 0.059(7) 0.002(5) 0.013(6) -0.016(5)
F520 0.070(7) 0.067(8) 0.137(9) -0.002(8) 0.037(7) -0.022(7)
F521 0.156(4) 0.108(3) 0.062(2) 0.028(2) -0.001(2) -0.092(3)
F510 0.070(2) 0.0628(19) 0.0629(18) -0.0015(15) 0.0048(15) -0.0327(16)
F511 0.107(8) 0.051(7) 0.078(6) -0.001(6) 0.011(7) -0.037(7)
F180 0.090(4) 0.161(6) 0.087(5) 0.043(5) 0.005(4) -0.073(5)
F181 0.101(5) 0.099(5) 0.110(5) 0.032(4) -0.019(4) -0.071(4)
F170 0.152(7) 0.086(5) 0.165(7) 0.040(5) 0.100(5) -0.006(5)
F171 0.082(4) 0.097(5) 0.051(3) 0.025(3) 0.017(3) -0.036(3)
F190 0.084(4) 0.091(5) 0.069(4) 0.043(3) -0.013(3) -0.042(3)
F191 0.158(7) 0.054(4) 0.154(7) 0.030(4) 0.060(5) -0.007(4)
F240 0.141(7) 0.081(6) 0.045(4) 0.015(5) 0.026(5) 0.008(6)
F241 0.263(6) 0.063(3) 0.081(3) 0.021(3) 0.101(4) 0.009(4)
F250 0.049(2) 0.0285(16) 0.078(2) 0.0008(16) 0.0184(17) -0.0067(14)
F251 0.037(4) 0.059(5) 0.117(7) 0.041(5) -0.004(5) -0.021(4)
F230 0.064(5) 0.034(4) 0.032(4) 0.007(3) 0.008(3) 0.001(3)
F231 0.063(2) 0.073(3) 0.141(5) 0.065(3) -0.054(3) -0.040(2)
F260 0.083(5) 0.053(4) 0.102(5) -0.004(4) -0.050(4) -0.020(4)
F261 0.036(3) 0.077(4) 0.176(6) 0.042(4) 0.006(3) -0.012(3)
F280 0.058(3) 0.043(3) 0.085(4) 0.002(2) -0.007(3) 0.015(2)
F281 0.048(3) 0.142(7) 0.054(3) -0.029(4) 0.017(3) 0.026(4)
F270 0.048(3) 0.056(4) 0.061(4) 0.026(3) 0.009(3) 0.004(2)
F271 0.062(3) 0.168(6) 0.044(2) -0.029(4) 0.005(2) 0.029(4)

loop_
_atom_type_symbol
_atom_type_scat_dispersion_real
_atom_type_scat_dispersion_imag
_atom_type_scat_Cromer_Mann_a1
_atom_type_scat_Cromer_Mann_b1
_atom_type_scat_Cromer_Mann_a2
_atom_type_scat_Cromer_Mann_b2
_atom_type_scat_Cromer_Mann_a3
_atom_type_scat_Cromer_Mann_b3
_atom_type_scat_Cromer_Mann_a4
_atom_type_scat_Cromer_Mann_b4
_atom_type_scat_Cromer_Mann_c
_atom_type_scat_source
Rh 0.0927 3.6045 19.2957 0.7515 14.3501 8.2176 4.7343 25.8749 1.2892 98.6062 5.3280 'International Tables Vol C 4.2.6.8 and 6.1.1.4'
P 0.2955 0.4335 6.4345 1.9067 4.1791 27.1570 1.7800 0.5260 1.4908 68.1645 1.1149 'International Tables Vol C 4.2.6.8 and 6.1.1.4'
O 0.0492 0.0322 3.0485 13.2771 2.2868 5.7011 1.5463 0.3239 0.8670 32.9089 0.2508 'International Tables Vol C 4.2.6.8 and 6.1.1.4'
B 0.0090 0.0039 2.0545 23.2185 1.3326 1.0210 1.0979 60.3498 0.7068 0.1403 -0.1932 'International Tables Vol C 4.2.6.8 and 6.1.1.4'
F 0.0727 0.0534 3.5392 10.2825 2.6412 4.2944 1.5170 0.2615 1.0243 26.1476 0.2776 'International Tables Vol C 4.2.6.8 and 6.1.1.4'
C 0.0181 0.0091 2.3100 20.8439 1.0200 10.2075 1.5886 0.5687 0.8650 51.6512 0.2156 'International Tables Vol C 4.2.6.8 and 6.1.1.4'
H 0.0000 0.0000 0.4930 10.5109 0.3229 26.1257 0.1402 3.1424 0.0408 57.7998 0.0030 'International Tables Vol C 4.2.6.8 and 6.1.1.4'

loop_
_geom_angle_atom_site_label_1
_geom_angle_atom_site_label_2
_geom_angle_atom_site_label_3
_geom_angle
_geom_angle_publ_flag
Rh1 P1 C8 108.22(12) yes
Rh1 P1 C11 128.58(12) yes
C8 P1 C11 107.67(17) yes
Rh1 P1 C20 101.48(11) yes
C8 P1 C20 108.05(16) yes
C11 P1 C20 100.98(16) yes
Rh1 P2 C14 111.43(12) yes
Rh1 P2 C17 124.30(11) yes
C14 P2 C17 108.30(16) yes
Rh1 P2 C33 102.12(10) yes
C14 P2 C33 105.37(16) yes
C17 P2 C33 103.19(15) yes
Rh2 P3 C43 110.86(12) yes
Rh2 P3 C46 124.11(12) yes
C43 P3 C46 107.96(17) yes
Rh2 P3 C54 101.70(10) yes
C43 P3 C54 105.42(15) yes
C46 P3 C54 104.95(15) yes
Rh2 P4 C48 109.87(14) yes
Rh2 P4 C51 128.08(13) yes
C48 P4 C51 108.16(17) yes
Rh2 P4 C67 99.48(10) yes
C48 P4 C67 107.09(18) yes
C51 P4 C67 101.68(17) yes
P1 Rh1 P2 101.72(3) yes
P1 Rh1 C1 89.71(11) yes
P2 Rh1 C1 149.41(12) yes
P1 Rh1 C2 97.11(11) yes
P2 Rh1 C2 159.77(11) yes
C1 Rh1 C2 36.69(16) yes
P1 Rh1 C3 146.87(12) yes
P2 Rh1 C3 90.39(10) yes
C1 Rh1 C3 66.34(15) yes
C2 Rh1 C3 77.57(15) yes
P1 Rh1 C4 161.64(10) yes
P2 Rh1 C4 95.85(10) yes
C1 Rh1 C4 77.57(16) yes
C2 Rh1 C4 64.81(14) yes
C3 Rh1 C4 36.73(17) yes
P4 Rh2 P3 101.48(3) yes
P4 Rh2 C35 90.21(10) yes
P3 Rh2 C35 149.76(11) yes
P4 Rh2 C36 97.43(11) yes
P3 Rh2 C36 159.63(12) yes
C35 Rh2 C36 36.31(15) yes
P4 Rh2 C37 146.81(11) yes
P3 Rh2 C37 90.83(10) yes
C35 Rh2 C37 65.88(14) yes
C36 Rh2 C37 77.17(14) yes
P4 Rh2 C38 161.98(11) yes
P3 Rh2 C38 95.72(11) yes
C35 Rh2 C38 77.32(15) yes
C36 Rh2 C38 64.85(15) yes
C37 Rh2 C38 36.69(15) yes
Rh1 C1 C2 72.7(2) yes
Rh1 C1 C5 95.7(2) yes
C2 C1 C5 106.4(4) yes
Rh1 C1 H11 121.4 no
C2 C1 H11 123.9 no
C5 C1 H11 123.3 no
Rh1 C2 C1 70.6(2) yes
Rh1 C2 C6 96.8(2) yes
C1 C2 C6 106.5(4) yes
Rh1 C2 H21 120.1 no
C1 C2 H21 124.8 no
C6 C2 H21 123.3 no
Rh1 C3 C4 72.8(2) yes
Rh1 C3 C5 96.4(2) yes
C4 C3 C5 106.5(4) yes
Rh1 C3 H31 120.2 no
C4 C3 H31 124.4 no
C5 C3 H31 123.0 no
Rh1 C4 C3 70.5(2) yes
Rh1 C4 C6 97.5(2) yes
C3 C4 C6 106.7(4) yes
Rh1 C4 H41 121.5 no
C3 C4 H41 123.6 no
C6 C4 H41 123.2 no
C1 C5 C3 101.1(3) yes
C1 C5 C7 100.1(4) yes
C3 C5 C7 99.9(4) yes
C1 C5 H51 118.0 no
C3 C5 H51 116.0 no
C7 C5 H51 118.5 no
C4 C6 C2 100.9(3) yes
C4 C6 C7 100.7(4) yes
C2 C6 C7 100.9(4) yes
C4 C6 H61 117.3 no
C2 C6 H61 117.3 no
C7 C6 H61 116.8 no
C6 C7 C5 94.0(3) yes
C6 C7 H71 112.1 no
C5 C7 H71 113.4 no
C6 C7 H72 112.2 no
C5 C7 H72 113.8 no
H71 C7 H72 110.4 no
P1 C8 C9 108.1(2) yes
P1 C8 C10 120.5(3) yes
C9 C8 C10 109.0(3) yes
P1 C8 H81 103.9 no
C9 C8 H81 107.4 no
C10 C8 H81 107.1 no
C8 C9 H92 109.7 no
C8 C9 H91 109.9 no
H92 C9 H91 109.6 no
C8 C9 H93 107.7 no
H92 C9 H93 109.0 no
H91 C9 H93 110.8 no
C8 C10 H102 108.6 no
C8 C10 H101 110.8 no
H102 C10 H101 109.3 no
C8 C10 H103 109.7 no
H102 C10 H103 109.4 no
H101 C10 H103 109.1 no
P1 C11 C12 114.4(3) yes
P1 C11 C13 111.6(3) yes
C12 C11 C13 112.6(4) yes
P1 C11 H111 104.7 no
C12 C11 H111 105.7 no
C13 C11 H111 107.2 no
C11 C12 H123 109.9 no
C11 C12 H122 110.6 no
H123 C12 H122 109.9 no
C11 C12 H121 109.4 no
H123 C12 H121 108.2 no
H122 C12 H121 108.8 no
C11 C13 H133 108.5 no
C11 C13 H132 109.2 no
H133 C13 H132 110.0 no
C11 C13 H131 109.9 no
H133 C13 H131 110.5 no
H132 C13 H131 108.7 no
P2 C14 C15 111.4(3) yes
P2 C14 C16 116.8(3) yes
C15 C14 C16 109.8(3) yes
P2 C14 H141 106.2 no
C15 C14 H141 105.9 no
C16 C14 H141 105.9 no
C14 C15 H153 108.8 no
C14 C15 H152 112.4 no
H153 C15 H152 107.5 no
C14 C15 H151 110.0 no
H153 C15 H151 108.4 no
H152 C15 H151 109.7 no
C14 C16 H163 107.8 no
C14 C16 H162 111.0 no
H163 C16 H162 109.9 no
C14 C16 H161 109.5 no
H163 C16 H161 109.0 no
H162 C16 H161 109.7 no
P2 C17 C18 111.5(3) yes
P2 C17 C19 115.7(3) yes
C18 C17 C19 111.5(3) yes
P2 C17 H171 104.2 no
C18 C17 H171 107.0 no
C19 C17 H171 106.2 no
C17 C18 H181 108.1 no
C17 C18 H183 107.9 no
H181 C18 H183 109.6 no
C17 C18 H182 109.7 no
H181 C18 H182 110.9 no
H183 C18 H182 110.6 no
C17 C19 H191 108.1 no
C17 C19 H193 107.5 no
H191 C19 H193 110.1 no
C17 C19 H192 109.8 no
H191 C19 H192 110.7 no
H193 C19 H192 110.4 no
P1 C20 C21 126.6(3) yes
P1 C20 C25 116.6(2) yes
C21 C20 C25 116.5(3) yes
C20 C21 C22 120.7(4) yes
C20 C21 H211 119.4 no
C22 C21 H211 119.8 no
C21 C22 C23 120.7(3) yes
C21 C22 H221 119.6 no
C23 C22 H221 119.8 no
C22 C23 C24 121.3(3) yes
C22 C23 H231 119.7 no
C24 C23 H231 119.0 no
C23 C24 C25 116.7(3) yes
C23 C24 C26 125.9(3) yes
C25 C24 C26 117.4(3) yes
C20 C25 C24 124.1(3) yes
C20 C25 O1 116.3(3) yes
C24 C25 O1 119.6(3) yes
C24 C26 C27 107.6(3) yes
C24 C26 C28 112.0(3) yes
C27 C26 C28 109.1(3) yes
C24 C26 C29 107.1(3) yes
C27 C26 C29 109.1(3) yes
C28 C26 C29 111.8(3) yes
C26 C27 H272 110.1 no
C26 C27 H271 109.4 no
H272 C27 H271 108.7 no
C26 C27 H273 109.0 no
H272 C27 H273 109.4 no
H271 C27 H273 110.3 no
C26 C28 H282 109.3 no
C26 C28 H281 110.0 no
H282 C28 H281 109.1 no
C26 C28 H283 109.6 no
H282 C28 H283 109.8 no
H281 C28 H283 109.0 no
C26 C29 C30 125.9(3) yes
C26 C29 C34 117.8(3) yes
C30 C29 C34 116.2(3) yes
C29 C30 C31 121.3(3) yes
C29 C30 H301 119.4 no
C31 C30 H301 119.3 no
C30 C31 C32 120.9(3) yes
C30 C31 H311 118.7 no
C32 C31 H311 120.3 no
C31 C32 C33 119.8(3) yes
C31 C32 H321 119.6 no
C33 C32 H321 120.6 no
P2 C33 C32 125.9(3) yes
P2 C33 C34 116.6(2) yes
C32 C33 C34 117.2(3) yes
C29 C34 C33 124.5(3) yes
C29 C34 O1 118.7(3) yes
C33 C34 O1 116.7(3) yes
Rh2 C35 C36 72.3(2) yes
Rh2 C35 C39 95.7(2) yes
C36 C35 C39 106.4(3) yes
Rh2 C35 H351 119.2 no
C36 C35 H351 124.8 no
C39 C35 H351 123.7 no
Rh2 C36 C35 71.4(2) yes
Rh2 C36 C40 97.1(3) yes
C35 C36 C40 106.8(3) yes
Rh2 C36 H361 120.0 no
C35 C36 H361 123.9 no
C40 C36 H361 123.5 no
Rh2 C37 C38 72.7(2) yes
Rh2 C37 C39 97.0(2) yes
C38 C37 C39 106.8(3) yes
Rh2 C37 H371 119.2 no
C38 C37 H371 124.0 no
C39 C37 H371 123.4 no
Rh2 C38 C37 70.57(19) yes
Rh2 C38 C40 97.3(2) yes
C37 C38 C40 106.4(4) yes
Rh2 C38 H381 120.4 no
C37 C38 H381 124.1 no
C40 C38 H381 123.7 no
C35 C39 C37 101.0(3) yes
C35 C39 C41 100.0(3) yes
C37 C39 C41 100.4(3) yes
C35 C39 H391 118.3 no
C37 C39 H391 117.7 no
C41 C39 H391 116.4 no
C38 C40 C36 100.6(3) yes
C38 C40 C41 100.4(3) yes
C36 C40 C41 100.7(4) yes
C38 C40 H401 117.4 no
C36 C40 H401 117.6 no
C41 C40 H401 117.1 no
C39 C41 C40 94.0(3) yes
C39 C41 H412 115.0 no
C40 C41 H412 111.6 no
C39 C41 H411 112.0 no
C40 C41 H411 113.2 no
H412 C41 H411 110.3 no
C43 C42 H423 108.4 no
C43 C42 H422 109.1 no
H423 C42 H422 108.5 no
C43 C42 H421 112.4 no
H423 C42 H421 109.1 no
H422 C42 H421 109.2 no
C42 C43 P3 117.7(3) yes
C42 C43 C44 109.7(3) yes
P3 C43 C44 110.5(3) yes
C42 C43 H431 108.0 no
P3 C43 H431 105.8 no
C44 C43 H431 104.1 no
C43 C44 H441 109.5 no
C43 C44 H443 109.1 no
H441 C44 H443 109.7 no
C43 C44 H442 109.8 no
H441 C44 H442 108.9 no
H443 C44 H442 109.9 no
C46 C45 H451 108.9 no
C46 C45 H453 109.0 no
H451 C45 H453 109.6 no
C46 C45 H452 109.8 no
H451 C45 H452 108.3 no
H453 C45 H452 111.1 no
C45 C46 P3 115.9(2) yes
C45 C46 C47 111.4(3) yes
P3 C46 C47 111.7(3) yes
C45 C46 H461 105.9 no
P3 C46 H461 105.3 no
C47 C46 H461 105.7 no
C46 C47 H471 108.3 no
C46 C47 H473 109.8 no
H471 C47 H473 110.0 no
C46 C47 H472 110.3 no
H471 C47 H472 108.5 no
H473 C47 H472 109.9 no
P4 C48 C49 118.4(3) yes
P4 C48 C50 109.9(3) yes
C49 C48 C50 109.9(4) yes
P4 C48 H481 105.5 no
C49 C48 H481 106.5 no
C50 C48 H481 105.8 no
C48 C49 H493 108.2 no
C48 C49 H492 108.9 no
H493 C49 H492 108.6 no
C48 C49 H491 111.2 no
H493 C49 H491 110.3 no
H492 C49 H491 109.7 no
C48 C50 H501 109.4 no
C48 C50 H502 110.6 no
H501 C50 H502 109.1 no
C48 C50 H503 108.5 no
H501 C50 H503 109.7 no
H502 C50 H503 109.5 no
P4 C51 C52 111.1(3) yes
P4 C51 C53 115.8(3) yes
C52 C51 C53 112.6(4) yes
P4 C51 H511 104.8 no
C52 C51 H511 107.9 no
C53 C51 H511 103.8 no
C51 C52 H521 111.2 no
C51 C52 H523 110.4 no
H521 C52 H523 109.4 no
C51 C52 H522 108.6 no
H521 C52 H522 108.0 no
H523 C52 H522 109.2 no
C51 C53 H531 109.9 no
C51 C53 H532 112.1 no
H531 C53 H532 109.7 no
C51 C53 H533 109.6 no
H531 C53 H533 107.3 no
H532 C53 H533 108.1 no
P3 C54 C55 124.9(2) yes
P3 C54 C59 117.7(2) yes
C55 C54 C59 116.8(3) yes
C54 C55 C56 120.3(3) yes
C54 C55 H551 119.0 no
C56 C55 H551 120.7 no
C55 C56 C57 120.8(3) yes
C55 C56 H561 119.9 no
C57 C56 H561 119.3 no
C56 C57 C58 120.8(3) yes
C56 C57 H571 119.6 no
C58 C57 H571 119.6 no
C57 C58 C59 117.0(3) yes
C57 C58 C60 125.1(3) yes
C59 C58 C60 117.9(3) yes
C58 C59 C54 124.4(3) yes
C58 C59 O2 118.6(3) yes
C54 C59 O2 117.0(3) yes
C58 C60 C61 112.0(3) yes
C58 C60 C62 109.2(3) yes
C61 C60 C62 109.4(3) yes
C58 C60 C63 106.1(2) yes
C61 C60 C63 111.6(3) yes
C62 C60 C63 108.4(3) yes
C60 C61 H612 110.9 no
C60 C61 H611 109.5 no
H612 C61 H611 109.9 no
C60 C61 H613 106.3 no
H612 C61 H613 110.2 no
H611 C61 H613 110.1 no
C60 C62 H621 109.9 no
C60 C62 H623 110.8 no
H621 C62 H623 109.5 no
C60 C62 H622 109.6 no
H621 C62 H622 108.7 no
H623 C62 H622 108.4 no
C60 C63 C64 125.0(3) yes
C60 C63 C68 117.6(3) yes
C64 C63 C68 117.3(3) yes
C63 C64 C65 120.1(3) yes
C63 C64 H641 119.9 no
C65 C64 H641 120.0 no
C64 C65 C66 121.2(3) yes
C64 C65 H651 118.8 no
C66 C65 H651 120.0 no
C65 C66 C67 120.5(3) yes
C65 C66 H661 119.2 no
C67 C66 H661 120.3 no
P4 C67 C66 126.2(3) yes
P4 C67 C68 117.0(2) yes
C66 C67 C68 116.4(3) yes
C67 C68 C63 124.4(3) yes
C67 C68 O2 116.4(3) yes
C63 C68 O2 119.1(3) yes
C70 C69 C74 115.5(3) yes
C70 C69 B1 121.5(2) yes
C74 C69 B1 122.3(3) yes
C69 C70 C71 122.4(3) yes
C69 C70 H701 119.9 no
C71 C70 H701 117.7 no
C70 C71 C72 121.1(3) yes
C70 C71 C76 118.3(3) yes
C72 C71 C76 120.6(3) yes
C71 C72 C73 117.5(3) yes
C71 C72 H721 121.9 no
C73 C72 H721 120.6 no
C72 C73 C74 121.6(3) yes
C72 C73 C75 119.7(3) yes
C74 C73 C75 118.7(3) yes
C69 C74 C73 121.9(3) yes
C69 C74 H741 118.2 no
C73 C74 H741 119.9 no
C73 C75 F14 111.4(3) yes
C73 C75 F15 112.3(3) yes
F14 C75 F15 106.6(4) yes
C73 C75 F16 114.1(4) yes
F14 C75 F16 105.0(3) yes
F15 C75 F16 106.9(4) yes
C71 C76 F11 111.9(3) yes
C71 C76 F13 112.9(3) yes
F11 C76 F13 106.4(3) yes
C71 C76 F12 112.5(3) yes
F11 C76 F12 105.6(3) yes
F13 C76 F12 106.9(3) yes
C78 C77 C82 115.5(3) yes
C78 C77 B1 124.0(3) yes
C82 C77 B1 119.9(3) yes
C77 C78 C79 122.1(3) yes
C77 C78 H781 119.5 no
C79 C78 H781 118.5 no
C78 C79 C80 121.2(3) yes
C78 C79 C83 119.7(3) yes
C80 C79 C83 119.0(3) yes
C79 C80 C81 118.0(3) yes
C79 C80 H801 121.3 no
C81 C80 H801 120.7 no
C80 C81 C82 120.7(3) yes
C80 C81 C84 120.6(3) yes
C82 C81 C84 118.7(4) yes
C77 C82 C81 122.5(3) yes
C77 C82 H821 118.0 no
C81 C82 H821 119.6 no
C79 C83 F181 113.92(5) yes
C79 C83 F170 114.01(5) yes
F181 C83 F170 104.66(6) yes
C79 C83 F190 113.95(5) yes
F181 C83 F190 104.57(6) yes
F170 C83 F190 104.66(6) yes
C79 C83 F180 113.92(5) yes
C79 C83 F171 113.92(5) yes
F180 C83 F171 104.61(6) yes
C79 C83 F191 114.00(5) yes
F180 C83 F191 104.71(6) yes
F171 C83 F191 104.62(6) yes
C81 C84 F21 113.3(4) yes
C81 C84 F20 112.0(3) yes
F21 C84 F20 103.6(4) yes
C81 C84 F22 111.8(3) yes
F21 C84 F22 105.2(4) yes
F20 C84 F22 110.5(5) yes
C86 C85 C90 115.6(3) yes
C86 C85 B1 121.7(3) yes
C90 C85 B1 122.4(3) yes
C85 C86 C87 122.0(3) yes
C85 C86 H861 119.8 no
C87 C86 H861 118.1 no
C86 C87 C88 120.8(3) yes
C86 C87 C91 119.7(2) yes
C88 C87 C91 119.5(2) yes
C87 C88 C89 118.4(3) yes
C87 C88 H881 120.3 no
C89 C88 H881 121.3 no
C88 C89 C90 120.5(3) yes
C88 C89 C92 120.2(2) yes
C90 C89 C92 119.3(2) yes
C85 C90 C89 122.6(3) yes
C85 C90 H901 119.1 no
C89 C90 H901 118.3 no
C87 C91 F240 112.37(5) yes
C87 C91 F251 112.51(5) yes
F240 C91 F251 106.43(6) yes
C87 C91 F230 112.35(5) yes
F240 C91 F230 106.29(6) yes
F251 C91 F230 106.41(6) yes
C87 C91 F241 112.36(5) yes
C87 C91 F250 112.35(5) yes
F241 C91 F250 106.31(6) yes
C87 C91 F231 112.51(5) yes
F241 C91 F231 106.49(6) yes
F250 C91 F231 106.36(6) yes
C89 C92 F260 113.52(5) yes
C89 C92 F281 113.54(5) yes
F260 C92 F281 105.21(6) yes
C89 C92 F270 113.47(5) yes
F260 C92 F270 105.11(6) yes
F281 C92 F270 105.13(6) yes
C89 C92 F261 113.46(5) yes
C89 C92 F280 113.47(5) yes
F261 C92 F280 105.10(6) yes
C89 C92 F271 113.59(5) yes
F261 C92 F271 105.19(6) yes
F280 C92 F271 105.17(6) yes
C94 C93 C98 115.5(3) yes
C94 C93 B1 121.9(3) yes
C98 C93 B1 122.3(3) yes
C93 C94 C95 122.7(3) yes
C93 C94 H941 119.3 no
C95 C94 H941 118.1 no
C94 C95 C96 120.6(3) yes
C94 C95 C99 119.0(3) yes
C96 C95 C99 120.4(3) yes
C95 C96 C97 118.0(3) yes
C95 C96 H961 121.0 no
C97 C96 H961 121.0 no
C96 C97 C98 120.9(3) yes
C96 C97 C100 119.1(3) yes
C98 C97 C100 119.9(3) yes
C93 C98 C97 122.3(3) yes
C93 C98 H981 119.2 no
C97 C98 H981 118.5 no
C95 C99 F29 112.5(3) yes
C95 C99 F31 111.9(3) yes
F29 C99 F31 105.4(3) yes
C95 C99 F30 112.8(3) yes
F29 C99 F30 106.9(3) yes
F31 C99 F30 106.7(3) yes
C97 C100 F34 111.1(3) yes
C97 C100 F33 113.0(3) yes
F34 C100 F33 105.4(3) yes
C97 C100 F32 113.4(3) yes
F34 C100 F32 106.4(3) yes
F33 C100 F32 107.0(3) yes
C102 C101 C106 115.2(3) yes
C102 C101 B2 126.4(3) yes
C106 C101 B2 118.4(3) yes
C101 C102 C103 122.0(3) yes
C101 C102 H1021 118.5 no
C103 C102 H1021 119.5 no
C102 C103 C104 121.6(3) yes
C102 C103 C107 118.2(3) yes
C104 C103 C107 120.2(3) yes
C103 C104 C105 117.7(3) yes
C103 C104 H1041 120.8 no
C105 C104 H1041 121.5 no
C104 C105 C106 120.7(3) yes
C104 C105 C108 120.1(3) yes
C106 C105 C108 119.3(3) yes
C101 C106 C105 122.8(3) yes
C101 C106 H1061 118.7 no
C105 C106 H1061 118.5 no
C103 C107 F36 113.3(4) yes
C103 C107 F37 112.3(3) yes
F36 C107 F37 107.1(4) yes
C103 C107 F35 112.3(3) yes
F36 C107 F35 104.9(4) yes
F37 C107 F35 106.3(4) yes
C105 C108 F40 112.7(4) yes
C105 C108 F38 111.9(4) yes
F40 C108 F38 105.3(4) yes
C105 C108 F39 112.1(4) yes
F40 C108 F39 106.1(4) yes
F38 C108 F39 108.4(5) yes
C110 C109 C114 115.2(3) yes
C110 C109 B2 119.4(3) yes
C114 C109 B2 125.3(3) yes
C109 C110 C111 122.7(3) yes
C109 C110 H1101 118.7 no
C111 C110 H1101 118.6 no
C110 C111 C112 120.9(3) yes
C110 C111 C115 119.3(3) yes
C112 C111 C115 119.8(3) yes
C111 C112 C113 117.7(3) yes
C111 C112 H1121 120.9 no
C113 C112 H1121 121.4 no
C112 C113 C114 121.1(3) yes
C112 C113 C116 119.2(3) yes
C114 C113 C116 119.7(3) yes
C109 C114 C113 122.4(3) yes
C109 C114 H1141 119.6 no
C113 C114 H1141 118.0 no
C111 C115 F41 112.4(3) yes
C111 C115 F42 112.5(3) yes
F41 C115 F42 105.6(3) yes
C111 C115 F43 113.5(3) yes
F41 C115 F43 106.2(3) yes
F42 C115 F43 106.1(3) yes
C113 C116 F44 112.6(3) yes
C113 C116 F45 112.8(3) yes
F44 C116 F45 106.1(3) yes
C113 C116 F46 111.5(3) yes
F44 C116 F46 106.6(3) yes
F45 C116 F46 106.7(3) yes
C118 C117 C122 115.4(3) yes
C118 C117 B2 122.9(3) yes
C122 C117 B2 121.7(3) yes
C117 C118 C119 122.4(3) yes
C117 C118 H1181 118.9 no
C119 C118 H1181 118.7 no
C118 C119 C120 120.9(3) yes
C118 C119 C123 117.6(3) yes
C120 C119 C123 121.5(3) yes
C119 C120 C121 118.1(3) yes
C119 C120 H1201 121.1 no
C121 C120 H1201 120.8 no
C120 C121 C122 120.5(3) yes
C120 C121 C124 119.2(2) yes
C122 C121 C124 120.1(2) yes
C117 C122 C121 122.6(3) yes
C117 C122 H1221 118.9 no
C121 C122 H1221 118.5 no
C119 C123 F48 111.2(3) yes
C119 C123 F49 112.8(3) yes
F48 C123 F49 106.3(3) yes
C119 C123 F47 113.5(3) yes
F48 C123 F47 104.4(4) yes
F49 C123 F47 108.1(3) yes
C121 C124 F501 112.41(5) yes
C121 C124 F520 112.47(5) yes
F501 C124 F520 106.31(6) yes
C121 C124 F511 112.50(5) yes
F501 C124 F511 106.32(6) yes
F520 C124 F511 106.34(6) yes
C121 C124 F500 112.41(5) yes
C121 C124 F521 112.52(5) yes
F500 C124 F521 106.41(6) yes
C121 C124 F510 112.51(5) yes
F500 C124 F510 106.28(6) yes
F521 C124 F510 106.21(6) yes
C126 C125 C130 115.3(3) yes
C126 C125 B2 122.2(3) yes
C130 C125 B2 122.1(3) yes
C125 C126 C127 122.3(3) yes
C125 C126 H1261 119.0 no
C127 C126 H1261 118.7 no
C126 C127 C128 121.1(3) yes
C126 C127 C131 119.1(3) yes
C128 C127 C131 119.8(3) yes
C127 C128 C129 117.9(3) yes
C127 C128 H1281 121.6 no
C129 C128 H1281 120.5 no
C128 C129 C130 120.9(3) yes
C128 C129 C132 120.5(3) yes
C130 C129 C132 118.7(3) yes
C125 C130 C129 122.6(3) yes
C125 C130 H1301 119.1 no
C129 C130 H1301 118.3 no
C127 C131 F54 111.9(3) yes
C127 C131 F55 112.8(3) yes
F54 C131 F55 104.1(4) yes
C127 C131 F53 114.1(3) yes
F54 C131 F53 104.7(3) yes
F55 C131 F53 108.4(3) yes
C129 C132 F57 111.2(3) yes
C129 C132 F58 113.1(3) yes
F57 C132 F58 104.3(3) yes
C129 C132 F56 113.8(3) yes
F57 C132 F56 106.1(3) yes
F58 C132 F56 107.8(3) yes
C68 O2 C59 113.9(2) yes
C34 O1 C25 114.6(2) yes
C125 B2 C109 110.1(3) yes
C125 B2 C117 103.9(2) yes
C109 B2 C117 114.1(2) yes
C125 B2 C101 114.9(2) yes
C109 B2 C101 105.0(2) yes
C117 B2 C101 109.1(3) yes
C77 B1 C69 101.7(2) yes
C77 B1 C85 111.5(2) yes
C69 B1 C85 113.3(2) yes
C77 B1 C93 113.6(2) yes
C69 B1 C93 112.4(2) yes
C85 B1 C93 104.8(2) yes

loop_
_geom_bond_atom_site_label_1
_geom_bond_atom_site_label_2
_geom_bond_distance
_geom_bond_publ_flag
P1 Rh1 2.3897(8) yes
P1 C8 1.856(3) yes
P1 C11 1.860(4) yes
P1 C20 1.817(3) yes
P2 Rh1 2.3659(8) yes
P2 C14 1.860(3) yes
P2 C17 1.856(4) yes
P2 C33 1.830(3) yes
P3 Rh2 2.3621(8) yes
P3 C43 1.854(3) yes
P3 C46 1.857(3) yes
P3 C54 1.836(3) yes
P4 Rh2 2.3902(8) yes
P4 C48 1.854(4) yes
P4 C51 1.864(4) yes
P4 C67 1.824(4) yes
Rh1 C1 2.187(3) yes
Rh1 C2 2.213(3) yes
Rh1 C3 2.165(4) yes
Rh1 C4 2.194(4) yes
Rh2 C35 2.199(3) yes
Rh2 C36 2.210(4) yes
Rh2 C37 2.168(3) yes
Rh2 C38 2.195(3) yes
F11 C76 1.351(4) yes
F12 C76 1.334(4) yes
F13 C76 1.341(4) yes
F14 C75 1.337(5) yes
F15 C75 1.320(5) yes
F16 C75 1.313(5) yes
F20 C84 1.305(5) yes
F21 C84 1.318(5) yes
F22 C84 1.279(5) yes
F29 C99 1.338(4) yes
F30 C99 1.334(4) yes
F31 C99 1.337(4) yes
F32 C100 1.320(4) yes
F33 C100 1.339(4) yes
F34 C100 1.349(5) yes
F35 C107 1.316(5) yes
F36 C107 1.327(5) yes
F37 C107 1.325(5) yes
F38 C108 1.328(7) yes
F39 C108 1.306(6) yes
F40 C108 1.328(5) yes
F41 C115 1.343(4) yes
F42 C115 1.335(4) yes
F43 C115 1.334(4) yes
F44 C116 1.326(5) yes
F45 C116 1.324(5) yes
F46 C116 1.315(5) yes
F47 C123 1.331(5) yes
F48 C123 1.345(5) yes
F49 C123 1.332(4) yes
F53 C131 1.306(4) yes
F54 C131 1.331(5) yes
F55 C131 1.317(4) yes
F56 C132 1.319(4) yes
F57 C132 1.349(4) yes
F58 C132 1.326(4) yes
C1 C2 1.385(6) yes
C1 C5 1.539(6) yes
C1 H11 0.983 no
C2 C6 1.529(6) yes
C2 H21 0.991 no
C3 C4 1.373(6) yes
C3 C5 1.544(6) yes
C3 H31 0.976 no
C4 C6 1.534(5) yes
C4 H41 0.975 no
C5 C7 1.550(7) yes
C5 H51 0.982 no
C6 C7 1.532(7) yes
C6 H61 0.995 no
C7 H71 0.975 no
C7 H72 0.969 no
C8 C9 1.544(5) yes
C8 C10 1.535(5) yes
C8 H81 0.988 no
C9 H92 0.968 no
C9 H91 0.970 no
C9 H93 0.977 no
C10 H102 0.967 no
C10 H101 0.949 no
C10 H103 0.969 no
C11 C12 1.529(5) yes
C11 C13 1.527(6) yes
C11 H111 0.991 no
C12 H123 0.953 no
C12 H122 0.970 no
C12 H121 0.958 no
C13 H133 0.967 no
C13 H132 0.969 no
C13 H131 0.965 no
C14 C15 1.540(5) yes
C14 C16 1.536(5) yes
C14 H141 0.990 no
C15 H153 0.958 no
C15 H152 0.977 no
C15 H151 0.963 no
C16 H163 0.954 no
C16 H162 0.972 no
C16 H161 0.965 no
C17 C18 1.532(5) yes
C17 C19 1.525(5) yes
C17 H171 0.979 no
C18 H181 0.967 no
C18 H183 0.972 no
C18 H182 0.966 no
C19 H191 0.959 no
C19 H193 0.956 no
C19 H192 0.974 no
C20 C21 1.399(5) yes
C20 C25 1.410(5) yes
C21 C22 1.386(6) yes
C21 H211 0.939 no
C22 C23 1.385(6) yes
C22 H221 0.942 no
C23 C24 1.394(5) yes
C23 H231 0.939 no
C24 C25 1.388(5) yes
C24 C26 1.528(5) yes
C25 O1 1.384(4) yes
C26 C27 1.541(5) yes
C26 C28 1.533(5) yes
C26 C29 1.523(5) yes
C27 H272 0.967 no
C27 H271 0.966 no
C27 H273 0.968 no
C28 H282 0.960 no
C28 H281 0.966 no
C28 H283 0.967 no
C29 C30 1.399(5) yes
C29 C34 1.397(4) yes
C30 C31 1.377(6) yes
C30 H301 0.934 no
C31 C32 1.400(5) yes
C31 H311 0.931 no
C32 C33 1.402(5) yes
C32 H321 0.944 no
C33 C34 1.389(5) yes
C34 O1 1.389(4) yes
C35 C36 1.374(6) yes
C35 C39 1.540(5) yes
C35 H351 0.975 no
C36 C40 1.528(6) yes
C36 H361 0.982 no
C37 C38 1.373(6) yes
C37 C39 1.537(5) yes
C37 H371 0.980 no
C38 C40 1.541(6) yes
C38 H381 0.983 no
C39 C41 1.540(5) yes
C39 H391 0.984 no
C40 C41 1.538(6) yes
C40 H401 0.988 no
C41 H412 0.970 no
C41 H411 0.964 no
C42 C43 1.538(5) yes
C42 H423 0.958 no
C42 H422 0.957 no
C42 H421 0.956 no
C43 C44 1.548(5) yes
C43 H431 0.991 no
C44 H441 0.960 no
C44 H443 0.959 no
C44 H442 0.962 no
C45 C46 1.518(5) yes
C45 H451 0.959 no
C45 H453 0.965 no
C45 H452 0.960 no
C46 C47 1.530(5) yes
C46 H461 0.968 no
C47 H471 0.967 no
C47 H473 0.974 no
C47 H472 0.963 no
C48 C49 1.535(6) yes
C48 C50 1.539(7) yes
C48 H481 0.988 no
C49 H493 0.954 no
C49 H492 0.960 no
C49 H491 0.959 no
C50 H501 0.964 no
C50 H502 0.976 no
C50 H503 0.972 no
C51 C52 1.534(6) yes
C51 C53 1.527(6) yes
C51 H511 0.980 no
C52 H521 0.954 no
C52 H523 0.962 no
C52 H522 0.950 no
C53 H531 0.963 no
C53 H532 0.948 no
C53 H533 0.963 no
C54 C55 1.405(4) yes
C54 C59 1.387(4) yes
C55 C56 1.388(5) yes
C55 H551 0.940 no
C56 C57 1.387(5) yes
C56 H561 0.950 no
C57 C58 1.388(4) yes
C57 H571 0.942 no
C58 C59 1.394(4) yes
C58 C60 1.524(4) yes
C59 O2 1.390(3) yes
C60 C61 1.522(4) yes
C60 C62 1.542(4) yes
C60 C63 1.526(5) yes
C61 H612 0.960 no
C61 H611 0.973 no
C61 H613 0.965 no
C62 H621 0.960 no
C62 H623 0.954 no
C62 H622 0.959 no
C63 C64 1.395(5) yes
C63 C68 1.384(4) yes
C64 C65 1.387(6) yes
C64 H641 0.943 no
C65 C66 1.380(6) yes
C65 H651 0.937 no
C66 C67 1.404(5) yes
C66 H661 0.943 no
C67 C68 1.394(4) yes
C68 O2 1.394(3) yes
C69 C70 1.400(4) yes
C69 C74 1.404(4) yes
C69 B1 1.637(4) yes
C70 C71 1.390(4) yes
C70 H701 0.935 no
C71 C72 1.387(5) yes
C71 C76 1.501(5) yes
C72 C73 1.380(5) yes
C72 H721 0.932 no
C73 C74 1.390(5) yes
C73 C75 1.499(4) yes
C74 H741 0.940 no
C77 C78 1.397(4) yes
C77 C82 1.401(4) yes
C77 B1 1.641(4) yes
C78 C79 1.391(5) yes
C78 H781 0.930 no
C79 C80 1.378(6) yes
C79 C83 1.490(3) yes
C80 C81 1.382(6) yes
C80 H801 0.920 no
C81 C82 1.391(5) yes
C81 C84 1.498(6) yes
C82 H821 0.940 no
C83 F181 1.307(5) yes
C83 F170 1.312(5) yes
C83 F190 1.308(5) yes
C83 F180 1.283(5) yes
C83 F171 1.328(5) yes
C83 F191 1.313(5) yes
C85 C86 1.402(4) yes
C85 C90 1.404(4) yes
C85 B1 1.636(4) yes
C86 C87 1.394(4) yes
C86 H861 0.934 no
C87 C88 1.388(5) yes
C87 C91 1.509(3) yes
C88 C89 1.385(4) yes
C88 H881 0.925 no
C89 C90 1.389(4) yes
C89 C92 1.495(3) yes
C90 H901 0.931 no
C91 F240 1.315(6) yes
C91 F251 1.286(5) yes
C91 F230 1.331(5) yes
C91 F241 1.288(4) yes
C91 F250 1.322(4) yes
C91 F231 1.284(4) yes
C92 F260 1.311(5) yes
C92 F281 1.287(5) yes
C92 F270 1.336(5) yes
C92 F261 1.303(4) yes
C92 F280 1.315(4) yes
C92 F271 1.299(5) yes
C93 C94 1.398(4) yes
C93 C98 1.401(4) yes
C93 B1 1.635(4) yes
C94 C95 1.390(4) yes
C94 H941 0.940 no
C95 C96 1.388(4) yes
C95 C99 1.498(4) yes
C96 C97 1.388(4) yes
C96 H961 0.925 no
C97 C98 1.391(4) yes
C97 C100 1.494(4) yes
C98 H981 0.940 no
C101 C102 1.394(4) yes
C101 C106 1.409(4) yes
C101 B2 1.633(4) yes
C102 C103 1.396(5) yes
C102 H1021 0.930 no
C103 C104 1.375(5) yes
C103 C107 1.494(5) yes
C104 C105 1.389(5) yes
C104 H1041 0.944 no
C105 C106 1.382(5) yes
C105 C108 1.499(5) yes
C106 H1061 0.927 no
C109 C110 1.400(4) yes
C109 C114 1.400(4) yes
C109 B2 1.640(4) yes
C110 C111 1.385(4) yes
C110 H1101 0.941 no
C111 C112 1.389(4) yes
C111 C115 1.491(4) yes
C112 C113 1.382(5) yes
C112 H1121 0.926 no
C113 C114 1.390(4) yes
C113 C116 1.506(4) yes
C114 H1141 0.951 no
C117 C118 1.390(4) yes
C117 C122 1.404(4) yes
C117 B2 1.637(4) yes
C118 C119 1.387(4) yes
C118 H1181 0.940 no
C119 C120 1.378(5) yes
C119 C123 1.495(5) yes
C120 C121 1.386(5) yes
C120 H1201 0.927 no
C121 C122 1.382(4) yes
C121 C124 1.515(3) yes
C122 H1221 0.940 no
C124 F501 1.298(6) yes
C124 F520 1.288(6) yes
C124 F511 1.287(6) yes
C124 F500 1.297(4) yes
C124 F521 1.300(3) yes
C124 F510 1.306(3) yes
C125 C126 1.401(4) yes
C125 C130 1.402(4) yes
C125 B2 1.641(4) yes
C126 C127 1.391(4) yes
C126 H1261 0.922 no
C127 C128 1.391(5) yes
C127 C131 1.490(4) yes
C128 C129 1.380(4) yes
C128 H1281 0.943 no
C129 C130 1.393(4) yes
C129 C132 1.501(5) yes
C130 H1301 0.925 no

loop_
_geom_hbond_atom_site_label_D
_geom_hbond_atom_site_label_H
_geom_hbond_atom_site_label_A
_geom_hbond_angle_DHA
_geom_hbond_distance_DH
_geom_hbond_distance_HA
_geom_hbond_distance_DA
_geom_hbond_publ_flag
C12 H121 C10 131.89(13) 0.958 2.561 3.279(5) yes
